data_4106959
loop_
_publ_author_name
'Pau Farr\`as'
'Francesc Teixidor'
'Isabel Rojo'
'Raikko Kivek\"as'
'Reijo Sillanp\"a\"a'
'Patricia Gonz\'alez-Cardoso'
'Clara Vi\~nas'

_publ_contact_author_address
; 
     Institute of Material Sciences
     Campus UAB
     E-08193 Bellaterra
     Spain
;
_publ_contact_author_email clara@icmab.es
_publ_contact_author_fax '+34 93 5805729'
_publ_contact_author_name 'Prof. Clara Vi\~nas'
_publ_contact_author_phone '+34 93 5801853'
_publ_section_title
;
 Relaxed but Highly Compact Diansa Metallacyclophanes
;
_journal_name_full 'Journal of the American Chemical Society'
_journal_page_first 16537
_journal_page_last 16552
_journal_paper_doi 10.1021/ja205850p
_journal_volume 133
_journal_year 2011
_chemical_compound_source 'synthesis as described'
_chemical_formula_moiety 'C16 H27 B18 Co P, C4 H12 N, 0.8(C H2 Cl2)'
_chemical_formula_sum 'C20.8 H40.6 B18 Cl1.6 Co N P'
_chemical_formula_weight 645.94
_chemical_name_systematic
;
 ?
;
_space_group_IT_number 14
_symmetry_cell_setting monoclinic
_symmetry_Int_Tables_number 14
_symmetry_space_group_name_Hall '-P 2ybc'
_symmetry_space_group_name_H-M 'P 1 21/c 1'
_atom_sites_solution_hydrogens geom
_atom_sites_solution_primary direct
_atom_sites_solution_secondary difmap
_audit_conform_dict_location ftp://ftp.iucr.org/pub/cif_core.dic
_audit_conform_dict_name cif_core.dic
_audit_conform_dict_version 2.4
_audit_creation_date 2011-03-29T12:59:56-00:00
_audit_creation_method 'WinGX routine CIF_UPDATE'
_cell_angle_alpha 90
_cell_angle_beta 90.323(2)
_cell_angle_gamma 90
_cell_formula_units_Z 4
_cell_length_a 10.508(3)
_cell_length_b 15.676(3)
_cell_length_c 20.258(7)
_cell_measurement_reflns_used 20931
_cell_measurement_temperature 173(2)
_cell_measurement_theta_max 24.8
_cell_measurement_theta_min 3.2
_cell_measurement_wavelength 0.71073
_cell_volume 3336.9(16)
_computing_cell_refinement 'HKL Scalepack (Otwinowski & Minor 1997)'
_computing_data_collection 'Collect (Bruker AXS BV, 1997-2004)'
_computing_data_reduction 'HKL Denzo and Scalepack (Otwinowski & Minor 1997)'
_computing_molecular_graphics 'Ortep-3 for Windows (Farrugia, 1997)'
_computing_publication_material 'WinGX publication routines (Farrugia, 1999)'
_computing_structure_refinement 'SHELXL-97 (Sheldrick, 2008)'
_computing_structure_solution 'SHELXS-97 (Sheldrick, 1997)'
_diffrn_ambient_temperature 173(2)
_diffrn_detector 'CCD plate'
_diffrn_detector_area_resol_mean 9
_diffrn_measured_fraction_theta_full 0.993
_diffrn_measured_fraction_theta_max 0.993
_diffrn_measurement_device '95mm CCD camera on \k-goniostat'
_diffrn_measurement_device_type KappaCCD
_diffrn_measurement_method 'CCD rotation images, thick slices'
_diffrn_radiation_monochromator 'horizonally mounted graphite crystal'
_diffrn_radiation_probe x-ray
_diffrn_radiation_type MoK\a
_diffrn_radiation_wavelength 0.71073
_diffrn_reflns_av_R_equivalents 0.0343
_diffrn_reflns_av_unetI/netI 0.0384
_diffrn_reflns_limit_h_max 12
_diffrn_reflns_limit_h_min -9
_diffrn_reflns_limit_k_max 18
_diffrn_reflns_limit_k_min -18
_diffrn_reflns_limit_l_max 24
_diffrn_reflns_limit_l_min -19
_diffrn_reflns_number 17319
_diffrn_reflns_theta_full 25
_diffrn_reflns_theta_max 25
_diffrn_reflns_theta_min 3.07
_diffrn_source 'Enraf Nonius FR590'
_exptl_absorpt_coefficient_mu 0.708
_exptl_absorpt_correction_type none
_exptl_crystal_colour red
_exptl_crystal_density_diffrn 1.286
_exptl_crystal_description plate
_exptl_crystal_F_000 1326
_exptl_crystal_size_max 0.4
_exptl_crystal_size_mid 0.2
_exptl_crystal_size_min 0.15
_refine_diff_density_max 0.776
_refine_diff_density_min -0.534
_refine_diff_density_rms 0.067
_refine_ls_extinction_method none
_refine_ls_goodness_of_fit_ref 1.143
_refine_ls_hydrogen_treatment mixed
_refine_ls_matrix_type full
_refine_ls_number_parameters 422
_refine_ls_number_reflns 5840
_refine_ls_number_restraints 8
_refine_ls_restrained_S_all 1.163
_refine_ls_R_factor_all 0.0728
_refine_ls_R_factor_gt 0.0635
_refine_ls_shift/su_max 0.001
_refine_ls_shift/su_mean 0
_refine_ls_structure_factor_coef Fsqd
_refine_ls_weighting_details 'calc w=1/[\s^2^(Fo^2^)+(0.0434P)^2^+7.8261P] where P=(Fo^2^+2Fc^2^)/3'
_refine_ls_weighting_scheme calc
_refine_ls_wR_factor_gt 0.1471
_refine_ls_wR_factor_ref 0.1508
_reflns_number_gt 5270
_reflns_number_total 5840
_reflns_threshold_expression >2\s(I)
_cod_data_source_file ja205850p_si_001_4.cif
_cod_data_source_block ir366
_cod_original_sg_symbol_H-M 'P 21/c'
_cod_original_formula_sum 'C20.80 H40.60 B18 Cl1.60 Co N P'
_cod_database_code 4106959

loop_
_symmetry_equiv_pos_as_xyz
'x, y, z'
'-x, y+1/2, -z+1/2'
'-x, -y, -z'
'x, -y-1/2, z-1/2'

loop_
_atom_site_label
_atom_site_type_symbol
_atom_site_fract_x
_atom_site_fract_y
_atom_site_fract_z
_atom_site_U_iso_or_equiv
_atom_site_adp_type
_atom_site_occupancy
_atom_site_symmetry_multiplicity
_atom_site_calc_flag
_atom_site_refinement_flags
_atom_site_disorder_assembly
_atom_site_disorder_group
Co3 Co 0.27834(5) 0.25688(3) 0.35348(2) 0.02868(17) Uani 1 1 d . . .
N1 N -0.1120(3) 0.3868(2) 0.65750(17) 0.0382(8) Uani 1 1 d . . .
C1 C 0.2429(4) 0.1627(2) 0.41816(18) 0.0315(8) Uani 1 1 d D B .
C1' C 0.4230(4) 0.1847(2) 0.3230(2) 0.0367(9) Uani 1 1 d D B .
C2' C 0.4677(4) 0.2780(3) 0.3533(2) 0.0352(9) Uani 1 1 d D B .
C2 C 0.2745(4) 0.2548(3) 0.45312(19) 0.0373(9) Uani 1 1 d D B .
C19 C 0.0448(4) 0.3374(2) 0.29300(19) 0.0335(9) Uani 1 1 d . . .
C20 C -0.0772(4) 0.3691(3) 0.2813(2) 0.0429(10) Uani 1 1 d . B .
H20 H -0.1397 0.3612 0.3131 0.051 Uiso 1 1 calc R . .
C21 C -0.1075(5) 0.4122(3) 0.2234(2) 0.0522(12) Uani 1 1 d . . .
H21 H -0.1892 0.4336 0.2168 0.063 Uiso 1 1 calc R B .
C22 C -0.0158(5) 0.4231(3) 0.1757(2) 0.0517(12) Uani 1 1 d . B .
H22 H -0.0357 0.4516 0.1368 0.062 Uiso 1 1 calc R . .
C23 C 0.1065(4) 0.3914(3) 0.1858(2) 0.0427(10) Uani 1 1 d . . .
H23 H 0.1674 0.3987 0.1531 0.051 Uiso 1 1 calc R B .
C24 C 0.1394(4) 0.3489(2) 0.24398(19) 0.0339(9) Uani 1 1 d . B .
C25 C -0.1700(6) 0.4259(5) 0.7164(3) 0.089(2) Uani 1 1 d . . .
H25A H -0.2277 0.3861 0.7363 0.133 Uiso 1 1 calc R . .
H25B H -0.2156 0.4764 0.7037 0.133 Uiso 1 1 calc R . .
H25C H -0.1045 0.4406 0.7476 0.133 Uiso 1 1 calc R . .
C26 C -0.0508(8) 0.3067(4) 0.6743(3) 0.100(2) Uani 1 1 d . . .
H26A H -0.0383 0.2738 0.6348 0.15 Uiso 1 1 calc R . .
H26B H -0.1038 0.2754 0.7042 0.15 Uiso 1 1 calc R . .
H26C H 0.03 0.3179 0.6948 0.15 Uiso 1 1 calc R . .
C27 C -0.0167(7) 0.4448(4) 0.6290(4) 0.097(2) Uani 1 1 d . . .
H27A H 0.0573 0.4462 0.657 0.145 Uiso 1 1 calc R . .
H27B H -0.052 0.5012 0.6257 0.145 Uiso 1 1 calc R . .
H27C H 0.0065 0.425 0.5859 0.145 Uiso 1 1 calc R . .
C28 C -0.2110(7) 0.3742(5) 0.6070(3) 0.095(2) Uani 1 1 d . . .
H28A H -0.1762 0.3428 0.5706 0.143 Uiso 1 1 calc R . .
H28B H -0.2408 0.4287 0.5917 0.143 Uiso 1 1 calc R . .
H28C H -0.2806 0.3429 0.6256 0.143 Uiso 1 1 calc R . .
B4' B 0.3086(5) 0.1990(3) 0.2618(2) 0.0370(10) Uani 1 1 d . B .
H4' H 0.2349 0.1526 0.2475 0.044 Uiso 1 1 calc R . .
B4 B 0.1223(4) 0.1753(3) 0.3594(2) 0.0318(10) Uani 1 1 d . B .
H4 H 0.1083 0.1354 0.3152 0.038 Uiso 1 1 calc R . .
B5' B 0.4706(5) 0.1782(4) 0.2433(3) 0.0467(12) Uani 1 1 d . . .
H5' H 0.4995 0.1181 0.2196 0.056 Uiso 1 1 calc R B .
B5 B 0.0923(5) 0.1318(3) 0.4388(2) 0.0403(11) Uani 1 1 d . . .
H5 H 0.0637 0.0648 0.4449 0.048 Uiso 1 1 calc R B .
B6' B 0.5710(5) 0.2258(3) 0.3025(3) 0.0445(12) Uani 1 1 d . B .
H6' H 0.6626 0.1977 0.3177 0.053 Uiso 1 1 calc R . .
B6 B 0.1913(5) 0.1799(3) 0.4974(2) 0.0426(12) Uani 1 1 d . B .
H6 H 0.2273 0.1454 0.541 0.051 Uiso 1 1 calc R . .
B7 B 0.1865(5) 0.3368(3) 0.4208(2) 0.0363(10) Uani 1 1 d . B .
H7 H 0.2163 0.4039 0.4175 0.044 Uiso 1 1 calc R . .
B7' B 0.3842(4) 0.3607(3) 0.3195(2) 0.0345(10) Uani 1 1 d . B .
H7' H 0.3604 0.4211 0.3443 0.041 Uiso 1 1 calc R . .
B8 B 0.0862(4) 0.2883(3) 0.3583(2) 0.0320(10) Uani 1 1 d . B .
B8' B 0.2769(4) 0.3125(3) 0.2596(2) 0.0342(10) Uani 1 1 d . B .
B9 B -0.0106(5) 0.2114(3) 0.4037(2) 0.0411(11) Uani 1 1 d . B .
H9 H -0.1082 0.1969 0.3874 0.049 Uiso 1 1 calc R . .
B9' B 0.3828(5) 0.2604(3) 0.2006(2) 0.0436(12) Uani 1 1 d . B .
H9' H 0.3552 0.2549 0.1483 0.052 Uiso 1 1 calc R . .
B10' B 0.5443(5) 0.2765(4) 0.2246(3) 0.0490(13) Uani 1 1 d . B .
H10' H 0.6203 0.2816 0.1878 0.059 Uiso 1 1 calc R . .
B10 B 0.0299(6) 0.2141(3) 0.4883(3) 0.0489(13) Uani 1 1 d . B .
H10 H -0.0418 0.2017 0.5265 0.059 Uiso 1 1 calc R . .
B11' B 0.5451(5) 0.3380(3) 0.2976(3) 0.0435(12) Uani 1 1 d . . .
H11' H 0.6225 0.3829 0.3092 0.052 Uiso 1 1 calc R B .
B11 B 0.1521(5) 0.2896(3) 0.4991(2) 0.0460(12) Uani 1 1 d . . .
H11 H 0.1626 0.3262 0.5451 0.055 Uiso 1 1 calc R B .
B12' B 0.4289(5) 0.3593(3) 0.2353(3) 0.0426(12) Uani 1 1 d . B .
H12' H 0.4309 0.418 0.2057 0.051 Uiso 1 1 calc R . .
B12 B 0.0285(5) 0.3100(3) 0.4415(2) 0.0418(11) Uani 1 1 d . B .
H12 H -0.0433 0.3598 0.4498 0.05 Uiso 1 1 calc R . .
Cl1 Cl 0.47583(17) 0.39865(13) 0.54670(11) 0.0811(6) Uani 0.8 1 d P A 1
Cl2 Cl 0.26800(15) 0.52125(11) 0.56209(8) 0.0619(4) Uani 0.8 1 d P A 1
P1A P 0.37356(12) 0.09663(7) 0.38315(6) 0.0295(3) Uani 0.8 1 d P B 1
C13A C 0.5084(5) 0.0960(3) 0.4409(2) 0.0314(10) Uani 0.8 1 d P B 1
C14A C 0.5096(5) 0.1238(3) 0.5060(2) 0.0399(12) Uani 0.8 1 d P B 1
H14A H 0.4371 0.1478 0.5245 0.048 Uiso 0.8 1 calc PR B 1
C15A C 0.6201(7) 0.1153(4) 0.5434(3) 0.0518(16) Uani 0.8 1 d P B 1
H15A H 0.6201 0.132 0.5874 0.062 Uiso 0.8 1 calc PR B 1
C16A C 0.7289(6) 0.0828(4) 0.5165(3) 0.0551(18) Uani 0.8 1 d P B 1
H16A H 0.8039 0.0815 0.5411 0.066 Uiso 0.8 1 calc PR B 1
C17A C 0.7269(6) 0.0521(4) 0.4529(3) 0.0516(16) Uani 0.8 1 d P B 1
H17A H 0.7999 0.0276 0.4354 0.062 Uiso 0.8 1 calc PR B 1
C18A C 0.6204(5) 0.0569(3) 0.4154(3) 0.0351(11) Uani 0.8 1 d P B 1
H18A H 0.6201 0.0346 0.3728 0.042 Uiso 0.8 1 calc PR B 1
C29 C 0.3785(7) 0.4519(5) 0.6022(4) 0.074(2) Uani 0.8 1 d P A 1
H29A H 0.4311 0.485 0.6323 0.089 Uiso 0.8 1 calc PR A 1
H29B H 0.332 0.4104 0.6281 0.089 Uiso 0.8 1 calc PR A 1
H2' H 0.513(7) 0.276(5) 0.396(2) 0.089 Uiso 0.8 1 d PD C 1
H2 H 0.356(4) 0.265(5) 0.477(3) 0.089 Uiso 0.8 1 d PD D 1
P1B P 0.4766(6) 0.2770(4) 0.4403(3) 0.0539(16) Uani 0.2 1 d PD B 2
C13B C 0.5633(13) 0.1851(6) 0.4696(7) 0.05 Uiso 0.2 1 d PGD B 2
C14B C 0.5590(13) 0.1795(9) 0.5381(7) 0.05 Uiso 0.2 1 d PG B 2
H14B H 0.5066 0.2159 0.5618 0.06 Uiso 0.2 1 calc PR B 2
C15B C 0.6330(17) 0.1193(10) 0.5709(6) 0.05 Uiso 0.2 1 d PG B 2
H15B H 0.6301 0.1156 0.6167 0.06 Uiso 0.2 1 calc PR B 2
C16B C 0.7114(15) 0.0649(9) 0.5354(8) 0.05 Uiso 0.2 1 d PG B 2
H16B H 0.761 0.0246 0.5574 0.06 Uiso 0.2 1 calc PR B 2
C17B C 0.7158(12) 0.0705(10) 0.4670(8) 0.05 Uiso 0.2 1 d PG B 2
H17B H 0.7682 0.0341 0.4432 0.06 Uiso 0.2 1 calc PR B 2
C18B C 0.6417(13) 0.1307(9) 0.4341(6) 0.05 Uiso 0.2 1 d PG B 2
H18B H 0.6446 0.1344 0.3883 0.06 Uiso 0.2 1 calc PR B 2
H1 H 0.3022 0.1145 0.4083 0.06 Uiso 0.2 1 d PRD B 2
H1' H 0.4287 0.1262 0.3423 0.06 Uiso 0.2 1 d PRD B 2

loop_
_atom_site_aniso_label
_atom_site_aniso_U_11
_atom_site_aniso_U_22
_atom_site_aniso_U_33
_atom_site_aniso_U_23
_atom_site_aniso_U_13
_atom_site_aniso_U_12
Co3 0.0295(3) 0.0280(3) 0.0285(3) 0.0024(2) -0.0058(2) 0.0009(2)
N1 0.0381(19) 0.0328(18) 0.044(2) -0.0011(15) -0.0028(15) -0.0001(15)
C1 0.038(2) 0.0259(19) 0.030(2) 0.0011(15) -0.0039(16) 0.0007(16)
C1' 0.039(2) 0.031(2) 0.040(2) -0.0016(17) -0.0109(18) 0.0085(17)
C2' 0.030(2) 0.037(2) 0.038(2) 0.0005(18) -0.0022(17) 0.0008(17)
C2 0.051(3) 0.031(2) 0.029(2) -0.0001(16) -0.0119(18) -0.0007(19)
C19 0.035(2) 0.0288(19) 0.036(2) -0.0026(16) -0.0100(17) 0.0026(16)
C20 0.036(2) 0.041(2) 0.051(3) -0.006(2) -0.0106(19) 0.0040(19)
C21 0.047(3) 0.045(3) 0.064(3) -0.004(2) -0.025(2) 0.013(2)
C22 0.069(3) 0.038(2) 0.048(3) 0.006(2) -0.028(2) 0.007(2)
C23 0.054(3) 0.038(2) 0.036(2) 0.0047(18) -0.0111(19) 0.002(2)
C24 0.042(2) 0.0277(19) 0.032(2) -0.0009(16) -0.0092(17) 0.0034(17)
C25 0.077(4) 0.102(5) 0.088(5) -0.036(4) 0.020(4) 0.001(4)
C26 0.150(7) 0.062(4) 0.088(5) 0.011(3) -0.015(4) 0.040(4)
C27 0.087(5) 0.057(4) 0.148(7) 0.002(4) 0.043(5) -0.013(3)
C28 0.088(5) 0.118(6) 0.080(5) 0.012(4) -0.028(4) -0.015(4)
B4' 0.042(3) 0.036(2) 0.033(2) -0.0033(19) -0.006(2) 0.007(2)
B4 0.034(2) 0.032(2) 0.029(2) -0.0014(18) -0.0056(18) -0.0038(18)
B5' 0.046(3) 0.048(3) 0.046(3) -0.008(2) -0.004(2) 0.012(2)
B5 0.043(3) 0.033(2) 0.044(3) 0.004(2) 0.001(2) -0.003(2)
B6' 0.032(3) 0.051(3) 0.051(3) -0.002(2) -0.002(2) 0.008(2)
B6 0.059(3) 0.041(3) 0.028(2) 0.002(2) -0.002(2) 0.004(2)
B7 0.042(3) 0.031(2) 0.037(3) -0.0002(19) -0.003(2) 0.002(2)
B7' 0.031(2) 0.034(2) 0.039(3) 0.0035(19) 0.0003(19) 0.0030(19)
B8 0.033(2) 0.032(2) 0.031(2) -0.0027(18) -0.0024(18) 0.0003(19)
B8' 0.037(3) 0.037(2) 0.029(2) 0.0044(18) -0.0005(18) 0.002(2)
B9 0.041(3) 0.041(3) 0.041(3) 0.003(2) 0.003(2) -0.001(2)
B9' 0.045(3) 0.052(3) 0.034(3) 0.002(2) 0.001(2) 0.007(2)
B10' 0.042(3) 0.061(3) 0.044(3) 0.002(2) 0.003(2) 0.007(3)
B10 0.061(4) 0.047(3) 0.039(3) 0.004(2) 0.012(2) 0.004(3)
B11' 0.033(3) 0.048(3) 0.049(3) 0.004(2) 0.006(2) -0.002(2)
B11 0.065(3) 0.040(3) 0.033(3) -0.007(2) 0.003(2) 0.007(2)
B12' 0.040(3) 0.045(3) 0.042(3) 0.010(2) 0.004(2) 0.004(2)
B12 0.049(3) 0.042(3) 0.035(3) -0.003(2) 0.007(2) 0.007(2)
Cl1 0.0525(10) 0.0823(13) 0.1085(16) -0.0025(11) 0.0028(10) 0.0024(9)
Cl2 0.0552(9) 0.0696(10) 0.0608(10) 0.0009(8) -0.0083(7) 0.0075(8)
P1A 0.0361(7) 0.0253(6) 0.0270(6) -0.0019(5) -0.0072(5) 0.0064(5)
C13A 0.036(3) 0.024(2) 0.034(3) 0.0046(19) -0.007(2) 0.002(2)
C14A 0.049(3) 0.037(3) 0.034(3) 0.003(2) -0.009(2) 0.006(2)
C15A 0.074(4) 0.050(3) 0.031(3) 0.001(3) -0.023(3) 0.002(3)
C16A 0.051(4) 0.043(3) 0.071(5) 0.020(3) -0.027(3) -0.007(3)
C17A 0.049(4) 0.036(3) 0.069(4) 0.005(3) -0.008(3) 0.008(3)
C18A 0.036(3) 0.030(2) 0.038(3) -0.001(2) -0.009(2) 0.000(2)
C29 0.074(5) 0.062(4) 0.086(5) -0.011(4) -0.029(4) 0.008(4)
P1B 0.045(4) 0.059(4) 0.057(4) 0.000(3) -0.010(3) 0.004(3)

loop_
_atom_type_symbol
_atom_type_description
_atom_type_scat_dispersion_real
_atom_type_scat_dispersion_imag
_atom_type_scat_source
C C 0.0033 0.0016 'International Tables Vol C Tables 4.2.6.8 and 6.1.1.4'
H H 0 0 'International Tables Vol C Tables 4.2.6.8 and 6.1.1.4'
B B 0.0013 0.0007 'International Tables Vol C Tables 4.2.6.8 and 6.1.1.4'
Co Co 0.3494 0.9721 'International Tables Vol C Tables 4.2.6.8 and 6.1.1.4'
N N 0.0061 0.0033 'International Tables Vol C Tables 4.2.6.8 and 6.1.1.4'
P P 0.1023 0.0942 'International Tables Vol C Tables 4.2.6.8 and 6.1.1.4'
Cl Cl 0.1484 0.1585 'International Tables Vol C Tables 4.2.6.8 and 6.1.1.4'

loop_
_geom_angle_atom_site_label_1
_geom_angle_atom_site_label_2
_geom_angle_atom_site_label_3
_geom_angle
C1' Co3 C1 85.95(16)
C1' Co3 C2' 48.63(16)
C1 Co3 C2' 107.96(16)
C1' Co3 C2 108.64(17)
C1 Co3 C2 48.09(15)
C2' Co3 C2 91.73(17)
C1' Co3 B8 152.82(17)
C1 Co3 B8 87.70(17)
C2' Co3 B8 156.73(17)
C2 Co3 B8 86.10(17)
C1' Co3 B4 105.71(17)
C1 Co3 B4 50.42(16)
C2' Co3 B4 151.33(17)
C2 Co3 B4 84.99(17)
B8 Co3 B4 51.58(17)
C1' Co3 B7' 86.10(18)
C1 Co3 B7' 152.56(17)
C2' Co3 B7' 49.06(16)
C2 Co3 B7' 110.81(17)
B8 Co3 B7' 110.45(18)
B4 Co3 B7' 156.55(17)
C1' Co3 B7 153.66(17)
C1 Co3 B7 85.82(17)
C2' Co3 B7 111.22(18)
C2 Co3 B7 49.15(17)
B8 Co3 B7 51.43(17)
B4 Co3 B7 87.95(18)
B7' Co3 B7 89.80(19)
C1' Co3 B8' 87.53(17)
C1 Co3 B8' 153.89(17)
C2' Co3 B8' 86.10(17)
C2 Co3 B8' 156.25(17)
B8 Co3 B8' 86.66(18)
B4 Co3 B8' 107.82(18)
B7' Co3 B8' 51.51(18)
B7 Co3 B8' 110.01(18)
C1' Co3 B4' 50.22(16)
C1 Co3 B4' 106.81(17)
C2' Co3 B4' 85.10(18)
C2 Co3 B4' 152.12(17)
B8 Co3 B4' 107.23(18)
B4 Co3 B4' 84.71(19)
B7' Co3 B4' 87.83(19)
B7 Co3 B4' 155.67(18)
B8' Co3 B4' 51.27(18)
C1' Co3 P1B 71.67(18)
C1 Co3 P1B 79.01(18)
C2' Co3 P1B 40.10(18)
C2 Co3 P1B 51.63(19)
B8 Co3 P1B 132.68(19)
B4 Co3 P1B 129.09(19)
B7' Co3 P1B 73.56(19)
B7 Co3 P1B 82.20(19)
B8' Co3 P1B 122.5(2)
B4' Co3 P1B 120.1(2)
C1' Co3 P1A 43.76(12)
C1 Co3 P1A 42.28(11)
C2' Co3 P1A 78.11(12)
C2 Co3 P1A 77.16(12)
B8 Co3 P1A 123.64(13)
B4 Co3 P1A 73.38(13)
B7' Co3 P1A 125.85(13)
B7 Co3 P1A 124.70(13)
B8' Co3 P1A 125.17(13)
B4' Co3 P1A 75.08(13)
P1B Co3 P1A 72.09(15)
C26 N1 C28 111.0(5)
C26 N1 C27 109.0(5)
C28 N1 C27 106.9(5)
C26 N1 C25 110.8(5)
C28 N1 C25 109.0(5)
C27 N1 C25 110.2(5)
C2 C1 B5 109.2(3)
C2 C1 B6 61.5(3)
B5 C1 B6 61.2(3)
C2 C1 B4 109.8(3)
B5 C1 B4 61.9(3)
B6 C1 B4 112.8(3)
C2 C1 P1A 120.3(3)
B5 C1 P1A 128.4(3)
B6 C1 P1A 132.9(3)
B4 C1 P1A 109.7(2)
C2 C1 Co3 66.23(19)
B5 C1 Co3 122.9(3)
B6 C1 Co3 123.6(3)
B4 C1 Co3 66.96(19)
P1A C1 Co3 91.16(17)
C2 C1 H1 128.7
B5 C1 H1 114.5
B6 C1 H1 120.4
B4 C1 H1 113.6
P1A C1 H1 16.8
Co3 C1 H1 107.8
C2' C1' B5' 108.8(3)
C2' C1' B6' 60.5(3)
B5' C1' B6' 61.6(3)
C2' C1' B4' 110.2(3)
B5' C1' B4' 62.3(3)
B6' C1' B4' 113.5(3)
C2' C1' P1A 118.7(3)
B5' C1' P1A 130.1(3)
B6' C1' P1A 131.8(3)
B4' C1' P1A 111.0(3)
C2' C1' Co3 66.41(19)
B5' C1' Co3 123.9(3)
B6' C1' Co3 123.3(3)
B4' C1' Co3 67.8(2)
P1A C1' Co3 90.15(18)
C2' C1' H1' 130.6
B5' C1' H1' 107.4
B6' C1' H1' 112.5
B4' C1' H1' 115.9
P1A C1' H1' 26.5
Co3 C1' H1' 116.4
C1' C2' B11' 112.6(3)
C1' C2' B7' 112.3(3)
B11' C2' B7' 63.6(3)
C1' C2' B6' 62.2(3)
B11' C2' B6' 63.4(3)
B7' C2' B6' 116.7(3)
C1' C2' P1B 112.1(3)
B11' C2' P1B 130.7(4)
B7' C2' P1B 115.5(3)
B6' C2' P1B 124.5(4)
C1' C2' Co3 65.0(2)
B11' C2' Co3 125.0(3)
B7' C2' Co3 67.7(2)
B6' C2' Co3 123.6(3)
P1B C2' Co3 92.5(3)
C1' C2' H2' 115(5)
B11' C2' H2' 112(5)
B7' C2' H2' 128(5)
B6' C2' H2' 102(5)
P1B C2' H2' 26(5)
Co3 C2' H2' 117(5)
C1 C2 B11 111.8(3)
C1 C2 B7 112.9(3)
B11 C2 B7 63.6(3)
C1 C2 B6 61.5(3)
B11 C2 B6 62.7(3)
B7 C2 B6 115.9(3)
C1 C2 Co3 65.69(19)
B11 C2 Co3 124.6(3)
B7 C2 Co3 67.6(2)
B6 C2 Co3 123.1(3)
C1 C2 P1B 106.6(3)
B11 C2 P1B 140.0(3)
B7 C2 P1B 111.2(3)
B6 C2 P1B 132.3(3)
Co3 C2 P1B 81.5(2)
C1 C2 H2 121(4)
B11 C2 H2 110(4)
B7 C2 H2 122(4)
B6 C2 H2 107(4)
Co3 C2 H2 117(4)
P1B C2 H2 36(4)
C20 C19 C24 118.9(4)
C20 C19 B8 124.1(4)
C24 C19 B8 117.0(3)
C21 C20 C19 121.5(4)
C21 C20 H20 119.2
C19 C20 H20 119.2
C22 C21 C20 119.6(4)
C22 C21 H21 120.2
C20 C21 H21 120.2
C21 C22 C23 120.2(4)
C21 C22 H22 119.9
C23 C22 H22 119.9
C22 C23 C24 121.1(4)
C22 C23 H23 119.4
C24 C23 H23 119.4
C23 C24 C19 118.7(4)
C23 C24 B8' 124.1(4)
C19 C24 B8' 117.1(3)
N1 C25 H25A 109.5
N1 C25 H25B 109.5
H25A C25 H25B 109.5
N1 C25 H25C 109.5
H25A C25 H25C 109.5
H25B C25 H25C 109.5
N1 C26 H26A 109.5
N1 C26 H26B 109.5
H26A C26 H26B 109.5
N1 C26 H26C 109.5
H26A C26 H26C 109.5
H26B C26 H26C 109.5
N1 C27 H27A 109.5
N1 C27 H27B 109.5
H27A C27 H27B 109.5
N1 C27 H27C 109.5
H27A C27 H27C 109.5
H27B C27 H27C 109.5
N1 C28 H28A 109.5
N1 C28 H28B 109.5
H28A C28 H28B 109.5
N1 C28 H28C 109.5
H28A C28 H28C 109.5
H28B C28 H28C 109.5
C1' B4' B9' 105.5(3)
C1' B4' B5' 57.8(3)
B9' B4' B5' 61.4(3)
C1' B4' B8' 105.7(3)
B9' B4' B8' 61.7(3)
B5' B4' B8' 110.6(4)
C1' B4' Co3 62.0(2)
B9' B4' Co3 117.3(3)
B5' B4' Co3 114.7(3)
B8' B4' Co3 64.4(2)
C1' B4' H4' 125.9
B9' B4' H4' 119.4
B5' B4' H4' 119.8
B8' B4' H4' 120.9
Co3 B4' H4' 114.2
C1 B4 B9 105.3(3)
C1 B4 B5 58.0(2)
B9 B4 B5 61.0(3)
C1 B4 B8 105.7(3)
B9 B4 B8 61.6(3)
B5 B4 B8 110.3(3)
C1 B4 Co3 62.62(18)
B9 B4 Co3 117.3(3)
B5 B4 Co3 115.5(3)
B8 B4 Co3 64.1(2)
C1 B4 H4 125.7
B9 B4 H4 119.7
B5 B4 H4 119.7
B8 B4 H4 121.2
Co3 B4 H4 113.8
C1' B5' B6' 60.3(3)
C1' B5' B10' 106.4(4)
B6' B5' B10' 60.9(3)
C1' B5' B4' 60.0(3)
B6' B5' B4' 110.5(4)
B10' B5' B4' 107.9(4)
C1' B5' B9' 105.1(3)
B6' B5' B9' 109.1(4)
B10' B5' B9' 59.8(3)
B4' B5' B9' 58.8(3)
C1' B5' H5' 123.4
B6' B5' H5' 119.7
B10' B5' H5' 122.1
B4' B5' H5' 121.1
B9' B5' H5' 122.9
C1 B5 B6 59.7(3)
C1 B5 B10 106.3(3)
B6 B5 B10 61.2(3)
C1 B5 B4 60.0(2)
B6 B5 B4 110.0(3)
B10 B5 B4 107.6(3)
C1 B5 B9 105.2(3)
B6 B5 B9 108.9(3)
B10 B5 B9 59.4(3)
B4 B5 B9 59.0(3)
C1 B5 H5 123.5
B6 B5 H5 119.9
B10 B5 H5 122.2
B4 B5 H5 121.2
B9 B5 H5 122.9
C2' B6' C1' 57.3(2)
C2' B6' B5' 103.5(3)
C1' B6' B5' 58.1(3)
C2' B6' B11' 57.6(3)
C1' B6' B11' 104.0(3)
B5' B6' B11' 106.8(4)
C2' B6' B10' 102.8(3)
C1' B6' B10' 103.9(3)
B5' B6' B10' 59.8(3)
B11' B6' B10' 59.2(3)
C2' B6' H6' 125.5
C1' B6' H6' 124.6
B5' B6' H6' 122.7
B11' B6' H6' 122.9
B10' B6' H6' 123.9
C1 B6 C2 57.0(2)
C1 B6 B5 59.1(3)
C2 B6 B5 104.0(3)
C1 B6 B11 104.2(3)
C2 B6 B11 57.6(3)
B5 B6 B11 107.2(4)
C1 B6 B10 104.7(3)
C2 B6 B10 103.1(3)
B5 B6 B10 59.9(3)
B11 B6 B10 59.3(3)
C1 B6 H6 124.2
C2 B6 H6 125.5
B5 B6 H6 122.2
B11 B6 H6 122.9
B10 B6 H6 123.5
C2 B7 B12 103.7(3)
C2 B7 B11 57.4(3)
B12 B7 B11 59.8(3)
C2 B7 B8 105.2(3)
B12 B7 B8 61.4(3)
B11 B7 B8 109.1(3)
C2 B7 Co3 63.2(2)
B12 B7 Co3 116.7(3)
B11 B7 Co3 115.3(3)
B8 B7 Co3 64.0(2)
C2 B7 H7 126
B12 B7 H7 120.8
B11 B7 H7 120.6
B8 B7 H7 121.6
Co3 B7 H7 113.6
C2' B7' B12' 103.7(3)
C2' B7' B11' 57.5(3)
B12' B7' B11' 60.1(3)
C2' B7' B8' 105.5(3)
B12' B7' B8' 61.2(3)
B11' B7' B8' 109.6(3)
C2' B7' Co3 63.2(2)
B12' B7' Co3 116.8(3)
B11' B7' Co3 115.6(3)
B8' B7' Co3 64.3(2)
C2' B7' H7' 126
B12' B7' H7' 120.8
B11' B7' H7' 120.2
B8' B7' H7' 121.4
Co3 B7' H7' 113.4
C19 B8 B7 122.3(3)
C19 B8 B4 122.7(3)
B7 B8 B4 106.3(3)
C19 B8 B12 126.0(3)
B7 B8 B12 58.1(3)
B4 B8 B12 104.0(3)
C19 B8 B9 126.0(3)
B7 B8 B9 104.4(3)
B4 B8 B9 57.8(2)
B12 B8 B9 58.0(3)
C19 B8 Co3 109.7(3)
B7 B8 Co3 64.6(2)
B4 B8 Co3 64.3(2)
B12 B8 Co3 114.5(3)
B9 B8 Co3 114.2(3)
C24 B8' B4' 121.8(3)
C24 B8' B7' 123.0(3)
B4' B8' B7' 106.2(3)
C24 B8' B12' 126.9(3)
B4' B8' B12' 103.9(3)
B7' B8' B12' 58.2(3)
C24 B8' B9' 126.0(3)
B4' B8' B9' 57.7(3)
B7' B8' B9' 104.2(3)
B12' B8' B9' 57.9(3)
C24 B8' Co3 109.5(3)
B4' B8' Co3 64.4(2)
B7' B8' Co3 64.2(2)
B12' B8' Co3 114.2(3)
B9' B8' Co3 114.0(3)
B4 B9 B10 108.4(4)
B4 B9 B12 108.6(3)
B10 B9 B12 60.4(3)
B4 B9 B5 60.0(3)
B10 B9 B5 59.4(3)
B12 B9 B5 107.3(4)
B4 B9 B8 60.6(3)
B10 B9 B8 109.9(4)
B12 B9 B8 60.9(3)
B5 B9 B8 108.8(3)
B4 B9 H9 121.4
B10 B9 H9 121.2
B12 B9 H9 121.6
B5 B9 H9 122.3
B8 B9 H9 120.3
B4' B9' B12' 108.7(3)
B4' B9' B10' 108.1(4)
B12' B9' B10' 60.5(3)
B4' B9' B5' 59.8(3)
B12' B9' B5' 107.3(4)
B10' B9' B5' 59.1(3)
B4' B9' B8' 60.6(3)
B12' B9' B8' 61.0(3)
B10' B9' B8' 109.9(4)
B5' B9' B8' 108.5(3)
B4' B9' H9' 121.5
B12' B9' H9' 121.4
B10' B9' H9' 121.3
B5' B9' H9' 122.5
B8' B9' H9' 120.4
B11' B10' B5' 107.3(4)
B11' B10' B9' 107.9(4)
B5' B10' B9' 61.1(3)
B11' B10' B6' 60.2(3)
B5' B10' B6' 59.3(3)
B9' B10' B6' 108.8(4)
B11' B10' B12' 60.2(3)
B5' B10' B12' 108.0(4)
B9' B10' B12' 59.4(3)
B6' B10' B12' 108.6(4)
B11' B10' H10' 122
B5' B10' H10' 121.9
B9' B10' H10' 121.3
B6' B10' H10' 121.3
B12' B10' H10' 121.7
B11 B10 B5 106.8(4)
B11 B10 B9 108.0(4)
B5 B10 B9 61.2(3)
B11 B10 B12 60.0(3)
B5 B10 B12 108.5(4)
B9 B10 B12 60.0(3)
B11 B10 B6 59.8(3)
B5 B10 B6 58.9(3)
B9 B10 B6 108.5(4)
B12 B10 B6 108.3(4)
B11 B10 H10 122.3
B5 B10 H10 122
B9 B10 H10 121
B12 B10 H10 121.4
B6 B10 H10 121.9
C2' B11' B10' 104.9(4)
C2' B11' B12' 104.3(3)
B10' B11' B12' 60.6(3)
C2' B11' B6' 59.0(3)
B10' B11' B6' 60.6(3)
B12' B11' B6' 109.2(4)
C2' B11' B7' 58.9(2)
B10' B11' B7' 108.5(4)
B12' B11' B7' 59.5(3)
B6' B11' B7' 109.1(3)
C2' B11' H11' 125
B10' B11' H11' 121.9
B12' B11' H11' 122.3
B6' B11' H11' 120.5
B7' B11' H11' 121.2
C2 B11 B10 105.8(3)
C2 B11 B6 59.7(3)
B10 B11 B6 60.9(3)
C2 B11 B12 104.7(3)
B10 B11 B12 60.5(3)
B6 B11 B12 109.4(4)
C2 B11 B7 59.0(3)
B10 B11 B7 108.6(4)
B6 B11 B7 109.7(3)
B12 B11 B7 59.5(3)
C2 B11 H11 124.4
B10 B11 H11 121.7
B6 B11 H11 120
B12 B11 H11 122.3
B7 B11 H11 121.1
B9' B12' B7' 108.7(3)
B9' B12' B11' 107.6(4)
B7' B12' B11' 60.4(3)
B9' B12' B10' 60.1(3)
B7' B12' B10' 108.0(3)
B11' B12' B10' 59.2(3)
B9' B12' B8' 61.1(3)
B7' B12' B8' 60.6(3)
B11' B12' B8' 109.4(3)
B10' B12' B8' 109.6(4)
B9' B12' H12' 121.5
B7' B12' H12' 121.4
B11' B12' H12' 121.9
B10' B12' H12' 121.7
B8' B12' H12' 120.2
B7 B12 B11 60.8(3)
B7 B12 B9 108.8(3)
B11 B12 B9 107.2(4)
B7 B12 B10 108.9(4)
B11 B12 B10 59.5(3)
B9 B12 B10 59.6(3)
B7 B12 B8 60.5(3)
B11 B12 B8 109.2(3)
B9 B12 B8 61.1(3)
B10 B12 B8 109.5(3)
B7 B12 H12 120.9
B11 B12 H12 121.9
B9 B12 H12 121.9
B10 B12 H12 121.5
B8 B12 H12 120.4
C13A P1A C1 109.2(2)
C13A P1A C1' 101.5(2)
C1 P1A C1' 92.55(17)
C13A P1A Co3 114.89(15)
C1 P1A Co3 46.56(12)
C1' P1A Co3 46.09(12)
C13A P1A H1 105.6
C1 P1A H1 17.7
C1' P1A H1 110.2
Co3 P1A H1 64.2
C13A P1A H1' 94.2
C1 P1A H1' 116.1
C1' P1A H1' 23.6
Co3 P1A H1' 69.5
H1 P1A H1' 133.7
C14A C13A C18A 118.4(4)
C14A C13A P1A 127.4(4)
C18A C13A P1A 114.1(3)
C15A C14A C13A 119.4(5)
C15A C14A H14A 120.3
C13A C14A H14A 120.3
C16A C15A C14A 121.1(6)
C16A C15A H15A 119.4
C14A C15A H15A 119.4
C15A C16A C17A 119.7(5)
C15A C16A H16A 120.2
C17A C16A H16A 120.2
C18A C17A C16A 121.1(6)
C18A C17A H17A 119.5
C16A C17A H17A 119.5
C17A C18A C13A 120.2(5)
C17A C18A H18A 119.9
C13A C18A H18A 119.9
Cl1 C29 Cl2 112.4(4)
Cl1 C29 H29A 109.1
Cl2 C29 H29A 109.1
Cl1 C29 H29B 109.1
Cl2 C29 H29B 109.1
H29A C29 H29B 107.8
C2' P1B C13B 111.1(6)
C2' P1B C2 94.3(3)
C13B P1B C2 109.0(6)
C2' P1B Co3 47.43(19)
C13B P1B Co3 120.1(5)
C2 P1B Co3 46.85(16)
C2' P1B H2' 26(3)
C13B P1B H2' 95(4)
C2 P1B H2' 120(3)
Co3 P1B H2' 73(3)
C2' P1B H2 117.4(17)
C13B P1B H2 99(3)
C2 P1B H2 23.2(17)
Co3 P1B H2 70.0(17)
H2' P1B H2 143(4)
C14B C13B C18B 120
C14B C13B P1B 111.1(8)
C18B C13B P1B 128.3(9)
C13B C14B C15B 120
C13B C14B H14B 120
C15B C14B H14B 120
C16B C15B C14B 120
C16B C15B H15B 120
C14B C15B H15B 120
C15B C16B C17B 120
C15B C16B H16B 120
C17B C16B H16B 120
C16B C17B C18B 120
C16B C17B H17B 120
C18B C17B H17B 120
C17B C18B C13B 120
C17B C18B H18B 120
C13B C18B H18B 120

loop_
_geom_bond_atom_site_label_1
_geom_bond_atom_site_label_2
_geom_bond_distance
Co3 C1' 1.995(4)
Co3 C1 2.011(4)
Co3 C2' 2.018(4)
Co3 C2 2.019(4)
Co3 B8 2.081(5)
Co3 B4 2.084(4)
Co3 B7' 2.091(5)
Co3 B7 2.092(5)
Co3 B8' 2.093(4)
Co3 B4' 2.093(5)
Co3 P1B 2.737(6)
Co3 P1A 2.7687(13)
N1 C26 1.450(6)
N1 C28 1.468(7)
N1 C27 1.473(7)
N1 C25 1.477(6)
C1 C2 1.642(5)
C1 B5 1.709(6)
C1 B6 1.719(6)
C1 B4 1.745(5)
C1 P1A 1.863(4)
C1 H1 1.0008
C1' C2' 1.652(6)
C1' B5' 1.697(7)
C1' B6' 1.736(7)
C1' B4' 1.737(6)
C1' P1A 1.915(4)
C1' H1' 0.9995
C2' B11' 1.682(6)
C2' B7' 1.707(6)
C2' B6' 1.708(6)
C2' P1B 1.765(8)
C2' H2' 0.99(2)
C2 B11 1.682(7)
C2 B7 1.711(6)
C2 B6 1.719(7)
C2 P1B 2.170(8)
C2 H2 1.00(2)
C19 C20 1.393(5)
C19 C24 1.420(6)
C19 B8 1.589(6)
C20 C21 1.390(6)
C20 H20 0.93
C21 C22 1.379(7)
C21 H21 0.93
C22 C23 1.391(6)
C22 H22 0.93
C23 C24 1.397(5)
C23 H23 0.93
C24 B8' 1.584(6)
C25 H25A 0.96
C25 H25B 0.96
C25 H25C 0.96
C26 H26A 0.96
C26 H26B 0.96
C26 H26C 0.96
C27 H27A 0.96
C27 H27B 0.96
C27 H27C 0.96
C28 H28A 0.96
C28 H28B 0.96
C28 H28C 0.96
B4' B9' 1.756(7)
B4' B5' 1.776(7)
B4' B8' 1.811(6)
B4' H4' 1.1
B4 B9 1.759(7)
B4 B5 1.778(6)
B4 B8 1.812(6)
B4 H4 1.1
B5' B6' 1.759(7)
B5' B10' 1.767(8)
B5' B9' 1.803(7)
B5' H5' 1.1
B5 B6 1.746(7)
B5 B10 1.763(7)
B5 B9 1.796(7)
B5 H5 1.1
B6' B11' 1.782(7)
B6' B10' 1.788(7)
B6' H6' 1.1
B6 B11 1.769(7)
B6 B10 1.787(8)
B6 H6 1.1
B7 B12 1.765(7)
B7 B11 1.787(7)
B7 B8 1.811(6)
B7 H7 1.1
B7' B12' 1.772(7)
B7' B11' 1.787(7)
B7' B8' 1.818(6)
B7' H7' 1.1
B8 B12 1.826(6)
B8 B9 1.829(7)
B8' B12' 1.827(7)
B8' B9' 1.830(7)
B9 B10 1.764(7)
B9 B12 1.772(7)
B9 H9 1.1
B9' B12' 1.769(8)
B9' B10' 1.781(7)
B9' H9' 1.1
B10' B11' 1.763(8)
B10' B12' 1.789(7)
B10' H10' 1.1
B10 B11 1.760(8)
B10 B12 1.777(7)
B10 H10 1.1
B11' B12' 1.782(7)
B11' H11' 1.1
B11 B12 1.770(7)
B11 H11 1.1
B12' H12' 1.1
B12 H12 1.1
Cl1 C29 1.739(8)
Cl2 C29 1.783(7)
P1A C13A 1.832(5)
P1A H1 0.9503
P1A H1' 1.1129
C13A C14A 1.390(7)
C13A C18A 1.427(7)
C14A C15A 1.388(8)
C14A H14A 0.93
C15A C16A 1.368(9)
C15A H15A 0.93
C16A C17A 1.375(9)
C16A H16A 0.93
C17A C18A 1.351(8)
C17A H17A 0.93
C18A H18A 0.93
C29 H29A 0.97
C29 H29B 0.97
P1B C13B 1.803(11)
P1B H2' 0.97(6)
P1B H2 1.48(6)
C13B C14B 1.39
C13B C18B 1.39
C14B C15B 1.39
C14B H14B 0.93
C15B C16B 1.39
C15B H15B 0.93
C16B C17B 1.39
C16B H16B 0.93
C17B C18B 1.39
C17B H17B 0.93
C18B H18B 0.93

loop_
_geom_torsion_atom_site_label_1
_geom_torsion_atom_site_label_2
_geom_torsion_atom_site_label_3
_geom_torsion_atom_site_label_4
_geom_torsion
C1' Co3 C1 C2 119.6(2)
C2' Co3 C1 C2 75.6(2)
B8 Co3 C1 C2 -86.8(2)
B4 Co3 C1 C2 -126.1(3)
B7' Co3 C1 C2 46.1(4)
B7 Co3 C1 C2 -35.3(2)
B8' Co3 C1 C2 -164.4(4)
B4' Co3 C1 C2 165.9(2)
P1B Co3 C1 C2 47.5(2)
P1A Co3 C1 C2 122.9(3)
C1' Co3 C1 B5 -142.2(3)
C2' Co3 C1 B5 173.9(3)
C2 Co3 C1 B5 98.2(4)
B8 Co3 C1 B5 11.4(3)
B4 Co3 C1 B5 -27.9(3)
B7' Co3 C1 B5 144.4(4)
B7 Co3 C1 B5 62.9(3)
B8' Co3 C1 B5 -66.2(5)
B4' Co3 C1 B5 -95.9(3)
P1B Co3 C1 B5 145.7(3)
P1A Co3 C1 B5 -138.9(4)
C1' Co3 C1 B6 142.8(3)
C2' Co3 C1 B6 98.8(3)
C2 Co3 C1 B6 23.2(3)
B8 Co3 C1 B6 -63.6(3)
B4 Co3 C1 B6 -102.9(4)
B7' Co3 C1 B6 69.3(5)
B7 Co3 C1 B6 -12.1(3)
B8' Co3 C1 B6 -141.2(4)
B4' Co3 C1 B6 -170.9(3)
P1B Co3 C1 B6 70.7(3)
P1A Co3 C1 B6 146.1(4)
C1' Co3 C1 B4 -114.2(2)
C2' Co3 C1 B4 -158.2(2)
C2 Co3 C1 B4 126.1(3)
B8 Co3 C1 B4 39.3(2)
B7' Co3 C1 B4 172.3(3)
B7 Co3 C1 B4 90.8(2)
B8' Co3 C1 B4 -38.3(4)
B4' Co3 C1 B4 -68.0(2)
P1B Co3 C1 B4 173.7(2)
P1A Co3 C1 B4 -111.0(2)
C1' Co3 C1 P1A -3.30(16)
C2' Co3 C1 P1A -47.28(19)
C2 Co3 C1 P1A -122.9(3)
B8 Co3 C1 P1A 150.26(18)
B4 Co3 C1 P1A 111.0(2)
B7' Co3 C1 P1A -76.8(4)
B7 Co3 C1 P1A -158.25(18)
B8' Co3 C1 P1A 72.7(4)
B4' Co3 C1 P1A 43.0(2)
P1B Co3 C1 P1A -75.39(19)
C1 Co3 C1' C2' -118.3(2)
C2 Co3 C1' C2' -75.3(2)
B8 Co3 C1' C2' 164.8(3)
B4 Co3 C1' C2' -165.2(2)
B7' Co3 C1' C2' 35.4(2)
B7 Co3 C1' C2' -46.2(5)
B8' Co3 C1' C2' 87.0(2)
B4' Co3 C1' C2' 125.8(3)
P1B Co3 C1' C2' -38.6(2)
P1A Co3 C1' C2' -121.5(2)
C1 Co3 C1' B5' 144.3(4)
C2' Co3 C1' B5' -97.4(4)
C2 Co3 C1' B5' -172.7(3)
B8 Co3 C1' B5' 67.3(5)
B4 Co3 C1' B5' 97.4(4)
B7' Co3 C1' B5' -62.0(4)
B7 Co3 C1' B5' -143.7(4)
B8' Co3 C1' B5' -10.4(4)
B4' Co3 C1' B5' 28.4(3)
P1B Co3 C1' B5' -136.0(4)
P1A Co3 C1' B5' 141.1(4)
C1 Co3 C1' B6' -139.8(3)
C2' Co3 C1' B6' -21.5(3)
C2 Co3 C1' B6' -96.7(3)
B8 Co3 C1' B6' 143.3(4)
B4 Co3 C1' B6' 173.3(3)
B7' Co3 C1' B6' 13.9(3)
B7 Co3 C1' B6' -67.7(5)
B8' Co3 C1' B6' 65.5(3)
B4' Co3 C1' B6' 104.3(4)
P1B Co3 C1' B6' -60.0(3)
P1A Co3 C1' B6' -143.0(4)
C1 Co3 C1' B4' 115.9(2)
C2' Co3 C1' B4' -125.8(3)
C2 Co3 C1' B4' 158.9(2)
B8 Co3 C1' B4' 38.9(5)
B4 Co3 C1' B4' 69.0(2)
B7' Co3 C1' B4' -90.4(2)
B7 Co3 C1' B4' -172.1(4)
B8' Co3 C1' B4' -38.8(2)
P1B Co3 C1' B4' -164.4(3)
P1A Co3 C1' B4' 112.7(3)
C1 Co3 C1' P1A 3.21(16)
C2' Co3 C1' P1A 121.5(2)
C2 Co3 C1' P1A 46.26(19)
B8 Co3 C1' P1A -73.7(4)
B4 Co3 C1' P1A -43.68(19)
B7' Co3 C1' P1A 156.92(18)
B7 Co3 C1' P1A 75.3(4)
B8' Co3 C1' P1A -151.50(18)
B4' Co3 C1' P1A -112.7(3)
P1B Co3 C1' P1A 83.0(2)
B5' C1' C2' B11' 0.2(4)
B6' C1' C2' B11' 40.0(3)
B4' C1' C2' B11' -66.3(4)
P1A C1' C2' B11' 164.2(3)
Co3 C1' C2' B11' -119.4(3)
B5' C1' C2' B7' 69.7(4)
B6' C1' C2' B7' 109.5(4)
B4' C1' C2' B7' 3.2(4)
P1A C1' C2' B7' -126.3(3)
Co3 C1' C2' B7' -49.9(3)
B5' C1' C2' B6' -39.8(3)
B4' C1' C2' B6' -106.3(4)
P1A C1' C2' B6' 124.2(3)
Co3 C1' C2' B6' -159.4(3)
B5' C1' C2' P1B -158.3(3)
B6' C1' C2' P1B -118.5(4)
B4' C1' C2' P1B 135.2(4)
P1A C1' C2' P1B 5.7(4)
Co3 C1' C2' P1B 82.1(3)
B5' C1' C2' Co3 119.7(3)
B6' C1' C2' Co3 159.4(3)
B4' C1' C2' Co3 53.1(3)
P1A C1' C2' Co3 -76.4(2)
C1 Co3 C2' C1' 67.4(2)
C2 Co3 C2' C1' 113.5(2)
B8 Co3 C2' C1' -162.3(4)
B4 Co3 C2' C1' 30.8(4)
B7' Co3 C2' C1' -130.1(3)
B7 Co3 C2' C1' 159.9(2)
B8' Co3 C2' C1' -90.1(2)
B4' Co3 C2' C1' -38.7(2)
P1B Co3 C2' C1' 113.3(3)
P1A Co3 C2' C1' 37.05(18)
C1' Co3 C2' B11' 100.9(4)
C1 Co3 C2' B11' 168.3(3)
C2 Co3 C2' B11' -145.5(4)
B8 Co3 C2' B11' -61.4(6)
B4 Co3 C2' B11' 131.8(4)
B7' Co3 C2' B11' -29.1(3)
B7 Co3 C2' B11' -99.2(4)
B8' Co3 C2' B11' 10.8(4)
B4' Co3 C2' B11' 62.2(4)
P1B Co3 C2' B11' -145.8(5)
P1A Co3 C2' B11' 138.0(3)
C1' Co3 C2' B7' 130.1(3)
C1 Co3 C2' B7' -162.5(2)
C2 Co3 C2' B7' -116.4(2)
B8 Co3 C2' B7' -32.2(5)
B4 Co3 C2' B7' 160.9(3)
B7 Co3 C2' B7' -70.0(3)
B8' Co3 C2' B7' 39.9(2)
B4' Co3 C2' B7' 91.4(2)
P1B Co3 C2' B7' -116.6(3)
P1A Co3 C2' B7' 167.1(2)
C1' Co3 C2' B6' 21.9(3)
C1 Co3 C2' B6' 89.3(3)
C2 Co3 C2' B6' 135.5(3)
B8 Co3 C2' B6' -140.4(4)
B4 Co3 C2' B6' 52.8(5)
B7' Co3 C2' B6' -108.2(4)
B7 Co3 C2' B6' -178.2(3)
B8' Co3 C2' B6' -68.2(3)
B4' Co3 C2' B6' -16.8(3)
P1B Co3 C2' B6' 135.2(5)
P1A Co3 C2' B6' 59.0(3)
C1' Co3 C2' P1B -113.3(3)
C1 Co3 C2' P1B -45.9(3)
C2 Co3 C2' P1B 0.3(3)
B8 Co3 C2' P1B 84.4(5)
B4 Co3 C2' P1B -82.4(4)
B7' Co3 C2' P1B 116.6(3)
B7 Co3 C2' P1B 46.6(3)
B8' Co3 C2' P1B 156.6(3)
B4' Co3 C2' P1B -152.0(3)
P1A Co3 C2' P1B -76.2(3)
B5 C1 C2 B11 1.0(4)
B6 C1 C2 B11 -38.7(3)
B4 C1 C2 B11 67.2(4)
P1A C1 C2 B11 -164.1(3)
Co3 C1 C2 B11 119.3(3)
B5 C1 C2 B7 -68.4(4)
B6 C1 C2 B7 -108.1(4)
B4 C1 C2 B7 -2.2(4)
P1A C1 C2 B7 126.5(3)
Co3 C1 C2 B7 50.0(3)
B5 C1 C2 B6 39.7(3)
B4 C1 C2 B6 105.9(3)
P1A C1 C2 B6 -125.4(3)
Co3 C1 C2 B6 158.1(3)
B5 C1 C2 Co3 -118.3(3)
B6 C1 C2 Co3 -158.1(3)
B4 C1 C2 Co3 -52.2(2)
P1A C1 C2 Co3 76.6(2)
B5 C1 C2 P1B 169.3(3)
B6 C1 C2 P1B 129.6(3)
B4 C1 C2 P1B -124.5(3)
P1A C1 C2 P1B 4.2(4)
Co3 C1 C2 P1B -72.3(2)
C1' Co3 C2 C1 -66.2(2)
C2' Co3 C2 C1 -112.8(2)
B8 Co3 C2 C1 90.4(2)
B4 Co3 C2 C1 38.7(2)
B7' Co3 C2 C1 -159.2(2)
B7 Co3 C2 C1 130.3(3)
B8' Co3 C2 C1 163.0(4)
B4' Co3 C2 C1 -30.0(5)
P1B Co3 C2 C1 -112.6(3)
P1A Co3 C2 C1 -35.40(18)
C1' Co3 C2 B11 -166.8(3)
C1 Co3 C2 B11 -100.5(4)
C2' Co3 C2 B11 146.7(3)
B8 Co3 C2 B11 -10.1(3)
B4 Co3 C2 B11 -61.9(4)
B7' Co3 C2 B11 100.3(4)
B7 Co3 C2 B11 29.8(3)
B8' Co3 C2 B11 62.4(6)
B4' Co3 C2 B11 -130.5(4)
P1B Co3 C2 B11 146.9(4)
P1A Co3 C2 B11 -135.9(3)
C1' Co3 C2 B7 163.5(2)
C1 Co3 C2 B7 -130.3(3)
C2' Co3 C2 B7 116.9(2)
B8 Co3 C2 B7 -39.9(2)
B4 Co3 C2 B7 -91.6(2)
B7' Co3 C2 B7 70.5(3)
B8' Co3 C2 B7 32.7(5)
B4' Co3 C2 B7 -160.3(4)
P1B Co3 C2 B7 117.1(3)
P1A Co3 C2 B7 -165.7(2)
C1' Co3 C2 B6 -89.3(4)
C1 Co3 C2 B6 -23.1(3)
C2' Co3 C2 B6 -135.9(3)
B8 Co3 C2 B6 67.3(3)
B4 Co3 C2 B6 15.6(3)
B7' Co3 C2 B6 177.8(3)
B7 Co3 C2 B6 107.2(4)
B8' Co3 C2 B6 139.9(4)
B4' Co3 C2 B6 -53.1(6)
P1B Co3 C2 B6 -135.6(4)
P1A Co3 C2 B6 -58.5(3)
C1' Co3 C2 P1B 46.3(3)
C1 Co3 C2 P1B 112.6(3)
C2' Co3 C2 P1B -0.2(2)
B8 Co3 C2 P1B -157.0(2)
B4 Co3 C2 P1B 151.2(2)
B7' Co3 C2 P1B -46.6(3)
B7 Co3 C2 P1B -117.1(3)
B8' Co3 C2 P1B -84.5(5)
B4' Co3 C2 P1B 82.6(4)
P1A Co3 C2 P1B 77.2(2)
C24 C19 C20 C21 -0.7(6)
B8 C19 C20 C21 179.5(4)
C19 C20 C21 C22 0.9(7)
C20 C21 C22 C23 -0.3(7)
C21 C22 C23 C24 -0.5(7)
C22 C23 C24 C19 0.7(6)
C22 C23 C24 B8' -178.9(4)
C20 C19 C24 C23 -0.2(6)
B8 C19 C24 C23 179.7(4)
C20 C19 C24 B8' 179.5(4)
B8 C19 C24 B8' -0.6(5)
C2' C1' B4' B9' 60.7(4)
B5' C1' B4' B9' -40.4(3)
B6' C1' B4' B9' -4.9(4)
P1A C1' B4' B9' -165.7(3)
Co3 C1' B4' B9' 113.1(3)
C2' C1' B4' B5' 101.2(4)
B6' C1' B4' B5' 35.5(3)
P1A C1' B4' B5' -125.3(3)
Co3 C1' B4' B5' 153.5(3)
C2' C1' B4' B8' -3.6(4)
B5' C1' B4' B8' -104.7(4)
B6' C1' B4' B8' -69.2(4)
P1A C1' B4' B8' 130.0(3)
Co3 C1' B4' B8' 48.8(3)
C2' C1' B4' Co3 -52.4(3)
B5' C1' B4' Co3 -153.5(3)
B6' C1' B4' Co3 -118.0(3)
P1A C1' B4' Co3 81.2(2)
C1 Co3 B4' C1' -69.7(2)
C2' Co3 B4' C1' 37.6(2)
C2 Co3 B4' C1' -46.8(5)
B8 Co3 B4' C1' -162.5(2)
B4 Co3 B4' C1' -115.5(2)
B7' Co3 B4' C1' 86.7(2)
B7 Co3 B4' C1' 171.4(4)
B8' Co3 B4' C1' 126.6(3)
P1B Co3 B4' C1' 17.2(3)
P1A Co3 B4' C1' -41.34(18)
C1' Co3 B4' B9' -93.7(4)
C1 Co3 B4' B9' -163.4(3)
C2' Co3 B4' B9' -56.1(3)
C2 Co3 B4' B9' -140.5(4)
B8 Co3 B4' B9' 103.8(3)
B4 Co3 B4' B9' 150.8(3)
B7' Co3 B4' B9' -7.0(3)
B7 Co3 B4' B9' 77.7(6)
B8' Co3 B4' B9' 32.9(3)
P1B Co3 B4' B9' -76.5(4)
P1A Co3 B4' B9' -135.0(3)
C1' Co3 B4' B5' -24.5(3)
C1 Co3 B4' B5' -94.2(3)
C2' Co3 B4' B5' 13.1(3)
C2 Co3 B4' B5' -71.3(5)
B8 Co3 B4' B5' 173.0(3)
B4 Co3 B4' B5' -140.0(3)
B7' Co3 B4' B5' 62.2(3)
B7 Co3 B4' B5' 146.9(4)
B8' Co3 B4' B5' 102.0(4)
P1B Co3 B4' B5' -7.3(4)
P1A Co3 B4' B5' -65.9(3)
C1' Co3 B4' B8' -126.6(3)
C1 Co3 B4' B8' 163.8(2)
C2' Co3 B4' B8' -88.9(2)
C2 Co3 B4' B8' -173.4(3)
B8 Co3 B4' B8' 70.9(2)
B4 Co3 B4' B8' 117.9(2)
B7' Co3 B4' B8' -39.8(2)
B7 Co3 B4' B8' 44.9(5)
P1B Co3 B4' B8' -109.4(3)
P1A Co3 B4' B8' -167.9(2)
C2 C1 B4 B9 -61.4(4)
B5 C1 B4 B9 40.3(3)
B6 C1 B4 B9 5.0(4)
P1A C1 B4 B9 164.2(3)
Co3 C1 B4 B9 -113.2(3)
C2 C1 B4 B5 -101.8(3)
B6 C1 B4 B5 -35.3(3)
P1A C1 B4 B5 123.9(3)
Co3 C1 B4 B5 -153.5(3)
C2 C1 B4 B8 2.7(4)
B5 C1 B4 B8 104.5(3)
B6 C1 B4 B8 69.2(4)
P1A C1 B4 B8 -131.6(3)
Co3 C1 B4 B8 -49.0(2)
C2 C1 B4 Co3 51.8(3)
B5 C1 B4 Co3 153.5(3)
B6 C1 B4 Co3 118.3(3)
P1A C1 B4 Co3 -82.6(2)
C1' Co3 B4 C1 70.9(2)
C2' Co3 B4 C1 47.3(4)
C2 Co3 B4 C1 -37.1(2)
B8 Co3 B4 C1 -126.1(3)
B7' Co3 B4 C1 -171.0(4)
B7 Co3 B4 C1 -86.3(2)
B8' Co3 B4 C1 163.4(2)
B4' Co3 B4 C1 117.0(2)
P1B Co3 B4 C1 -8.0(3)
P1A Co3 B4 C1 40.97(16)
C1' Co3 B4 B9 164.7(3)
C1 Co3 B4 B9 93.8(3)
C2' Co3 B4 B9 141.1(3)
C2 Co3 B4 B9 56.7(3)
B8 Co3 B4 B9 -32.3(3)
B7' Co3 B4 B9 -77.2(5)
B7 Co3 B4 B9 7.5(3)
B8' Co3 B4 B9 -102.8(3)
B4' Co3 B4 B9 -149.2(3)
P1B Co3 B4 B9 85.8(4)
P1A Co3 B4 B9 134.8(3)
C1' Co3 B4 B5 95.6(3)
C1 Co3 B4 B5 24.8(3)
C2' Co3 B4 B5 72.1(5)
C2 Co3 B4 B5 -12.4(3)
B8 Co3 B4 B5 -101.3(3)
B7' Co3 B4 B5 -146.3(4)
B7 Co3 B4 B5 -61.5(3)
B8' Co3 B4 B5 -171.9(3)
B4' Co3 B4 B5 141.7(3)
P1B Co3 B4 B5 16.7(4)
P1A Co3 B4 B5 65.7(3)
C1' Co3 B4 B8 -163.0(2)
C1 Co3 B4 B8 126.1(3)
C2' Co3 B4 B8 173.4(3)
C2 Co3 B4 B8 89.0(2)
B7' Co3 B4 B8 -44.9(5)
B7 Co3 B4 B8 39.8(2)
B8' Co3 B4 B8 -70.5(2)
B4' Co3 B4 B8 -116.9(2)
P1B Co3 B4 B8 118.1(3)
P1A Co3 B4 B8 167.1(2)
C2' C1' B5' B6' 39.2(3)
B4' C1' B5' B6' 142.7(4)
P1A C1' B5' B6' -122.3(4)
Co3 C1' B5' B6' 112.9(4)
C2' C1' B5' B10' -2.0(4)
B6' C1' B5' B10' -41.3(3)
B4' C1' B5' B10' 101.5(4)
P1A C1' B5' B10' -163.6(3)
Co3 C1' B5' B10' 71.6(4)
C2' C1' B5' B4' -103.5(3)
B6' C1' B5' B4' -142.7(4)
P1A C1' B5' B4' 94.9(4)
Co3 C1' B5' B4' -29.8(3)
C2' C1' B5' B9' -64.5(4)
B6' C1' B5' B9' -103.7(4)
B4' C1' B5' B9' 39.1(3)
P1A C1' B5' B9' 134.0(3)
Co3 C1' B5' B9' 9.2(5)
B9' B4' B5' C1' 134.6(4)
B8' B4' B5' C1' 96.0(3)
Co3 B4' B5' C1' 25.7(3)
C1' B4' B5' B6' -34.1(3)
B9' B4' B5' B6' 100.5(4)
B8' B4' B5' B6' 61.9(5)
Co3 B4' B5' B6' -8.5(5)
C1' B4' B5' B10' -99.0(4)
B9' B4' B5' B10' 35.6(3)
B8' B4' B5' B10' -3.0(5)
Co3 B4' B5' B10' -73.3(4)
C1' B4' B5' B9' -134.6(4)
B8' B4' B5' B9' -38.6(3)
Co3 B4' B5' B9' -109.0(3)
C2 C1 B5 B6 -39.8(3)
B4 C1 B5 B6 -142.6(3)
P1A C1 B5 B6 123.7(4)
Co3 C1 B5 B6 -113.4(3)
C2 C1 B5 B10 1.5(4)
B6 C1 B5 B10 41.3(3)
B4 C1 B5 B10 -101.3(4)
P1A C1 B5 B10 165.0(3)
Co3 C1 B5 B10 -72.1(4)
C2 C1 B5 B4 102.8(3)
B6 C1 B5 B4 142.6(3)
P1A C1 B5 B4 -93.7(3)
Co3 C1 B5 B4 29.2(3)
C2 C1 B5 B9 63.4(4)
B6 C1 B5 B9 103.3(4)
B4 C1 B5 B9 -39.3(3)
P1A C1 B5 B9 -133.0(3)
Co3 C1 B5 B9 -10.1(4)
B9 B4 B5 C1 -134.5(3)
B8 B4 B5 C1 -96.2(3)
Co3 B4 B5 C1 -26.0(3)
C1 B4 B5 B6 33.9(3)
B9 B4 B5 B6 -100.6(4)
B8 B4 B5 B6 -62.3(4)
Co3 B4 B5 B6 7.9(4)
C1 B4 B5 B10 99.0(4)
B9 B4 B5 B10 -35.5(3)
B8 B4 B5 B10 2.8(4)
Co3 B4 B5 B10 73.0(4)
C1 B4 B5 B9 134.5(3)
B8 B4 B5 B9 38.3(3)
Co3 B4 B5 B9 108.5(3)
B11' C2' B6' C1' -138.5(3)
B7' C2' B6' C1' -102.4(4)
P1B C2' B6' C1' 98.8(4)
Co3 C2' B6' C1' -22.5(3)
C1' C2' B6' B5' 36.9(3)
B11' C2' B6' B5' -101.6(4)
B7' C2' B6' B5' -65.5(4)
P1B C2' B6' B5' 135.7(4)
Co3 C2' B6' B5' 14.4(5)
C1' C2' B6' B11' 138.5(3)
B7' C2' B6' B11' 36.1(4)
P1B C2' B6' B11' -122.7(5)
Co3 C2' B6' B11' 116.0(4)
C1' C2' B6' B10' 98.4(4)
B11' C2' B6' B10' -40.0(3)
B7' C2' B6' B10' -3.9(5)
P1B C2' B6' B10' -162.8(4)
Co3 C2' B6' B10' 75.9(4)
B5' C1' B6' C2' 136.5(3)
B4' C1' B6' C2' 100.8(3)
P1A C1' B6' C2' -103.5(4)
Co3 C1' B6' C2' 22.7(3)
C2' C1' B6' B5' -136.5(3)
B4' C1' B6' B5' -35.8(3)
P1A C1' B6' B5' 119.9(4)
Co3 C1' B6' B5' -113.8(3)
C2' C1' B6' B11' -35.2(3)
B5' C1' B6' B11' 101.3(4)
B4' C1' B6' B11' 65.5(4)
P1A C1' B6' B11' -138.8(3)
Co3 C1' B6' B11' -12.5(5)
C2' C1' B6' B10' -96.4(4)
B5' C1' B6' B10' 40.1(3)
B4' C1' B6' B10' 4.3(4)
P1A C1' B6' B10' 160.0(3)
Co3 C1' B6' B10' -73.7(4)
C1' B5' B6' C2' -36.6(3)
B10' B5' B6' C2' 97.1(4)
B4' B5' B6' C2' -2.5(5)
B9' B5' B6' C2' 60.3(4)
B10' B5' B6' C1' 133.6(4)
B4' B5' B6' C1' 34.0(3)
B9' B5' B6' C1' 96.9(4)
C1' B5' B6' B11' -96.3(4)
B10' B5' B6' B11' 37.3(3)
B4' B5' B6' B11' -62.3(5)
B9' B5' B6' B11' 0.5(5)
C1' B5' B6' B10' -133.6(4)
B4' B5' B6' B10' -99.6(4)
B9' B5' B6' B10' -36.8(3)
B5 C1 B6 C2 -136.5(3)
B4 C1 B6 C2 -100.9(3)
P1A C1 B6 C2 106.3(4)
Co3 C1 B6 C2 -24.2(3)
C2 C1 B6 B5 136.5(3)
B4 C1 B6 B5 35.6(3)
P1A C1 B6 B5 -117.2(4)
Co3 C1 B6 B5 112.3(3)
C2 C1 B6 B11 34.7(3)
B5 C1 B6 B11 -101.7(4)
B4 C1 B6 B11 -66.2(4)
P1A C1 B6 B11 141.0(4)
Co3 C1 B6 B11 10.5(5)
C2 C1 B6 B10 96.2(4)
B5 C1 B6 B10 -40.3(3)
B4 C1 B6 B10 -4.7(4)
P1A C1 B6 B10 -157.5(3)
Co3 C1 B6 B10 72.0(4)
B11 C2 B6 C1 139.2(3)
B7 C2 B6 C1 103.1(3)
Co3 C2 B6 C1 24.0(3)
P1B C2 B6 C1 -86.8(4)
C1 C2 B6 B5 -37.5(3)
B11 C2 B6 B5 101.6(4)
B7 C2 B6 B5 65.6(4)
Co3 C2 B6 B5 -13.5(5)
P1B C2 B6 B5 -124.3(4)
C1 C2 B6 B11 -139.2(3)
B7 C2 B6 B11 -36.0(3)
Co3 C2 B6 B11 -115.2(4)
P1B C2 B6 B11 134.0(5)
C1 C2 B6 B10 -99.3(3)
B11 C2 B6 B10 39.9(3)
B7 C2 B6 B10 3.9(4)
Co3 C2 B6 B10 -75.3(4)
P1B C2 B6 B10 173.9(4)
B10 B5 B6 C1 -133.7(3)
B4 B5 B6 C1 -34.1(3)
B9 B5 B6 C1 -97.0(3)
C1 B5 B6 C2 36.5(3)
B10 B5 B6 C2 -97.1(4)
B4 B5 B6 C2 2.5(4)
B9 B5 B6 C2 -60.4(4)
C1 B5 B6 B11 96.5(4)
B10 B5 B6 B11 -37.1(3)
B4 B5 B6 B11 62.5(4)
B9 B5 B6 B11 -0.4(5)
C1 B5 B6 B10 133.7(3)
B4 B5 B6 B10 99.6(4)
B9 B5 B6 B10 36.7(3)
C1 C2 B7 B12 64.3(4)
B11 C2 B7 B12 -39.5(3)
B6 C2 B7 B12 -3.9(4)
Co3 C2 B7 B12 113.3(3)
P1B C2 B7 B12 -176.0(3)
C1 C2 B7 B11 103.9(4)
B6 C2 B7 B11 35.7(3)
Co3 C2 B7 B11 152.8(3)
P1B C2 B7 B11 -136.4(4)
C1 C2 B7 B8 0.7(4)
B11 C2 B7 B8 -103.2(4)
B6 C2 B7 B8 -67.5(4)
Co3 C2 B7 B8 49.7(2)
P1B C2 B7 B8 120.4(3)
C1 C2 B7 Co3 -49.0(3)
B11 C2 B7 Co3 -152.8(3)
B6 C2 B7 Co3 -117.2(3)
P1B C2 B7 Co3 70.7(3)
C1' Co3 B7 C2 -37.4(5)
C1 Co3 B7 C2 34.7(2)
C2' Co3 B7 C2 -73.0(2)
B8 Co3 B7 C2 125.1(3)
B4 Co3 B7 C2 85.1(2)
B7' Co3 B7 C2 -118.2(2)
B8' Co3 B7 C2 -166.6(2)
B4' Co3 B7 C2 157.5(4)
P1B Co3 B7 C2 -44.8(2)
P1A Co3 B7 C2 17.0(3)
C1' Co3 B7 B12 -129.9(4)
C1 Co3 B7 B12 -57.8(3)
C2' Co3 B7 B12 -165.4(3)
C2 Co3 B7 B12 -92.5(4)
B8 Co3 B7 B12 32.6(3)
B4 Co3 B7 B12 -7.3(3)
B7' Co3 B7 B12 149.3(3)
B8' Co3 B7 B12 100.9(3)
B4' Co3 B7 B12 65.0(6)
P1B Co3 B7 B12 -137.3(3)
P1A Co3 B7 B12 -75.4(3)
C1' Co3 B7 B11 -62.6(6)
C1 Co3 B7 B11 9.5(3)
C2' Co3 B7 B11 -98.1(3)
C2 Co3 B7 B11 -25.2(3)
B8 Co3 B7 B11 99.9(4)
B4 Co3 B7 B11 60.0(3)
B7' Co3 B7 B11 -143.4(3)
B8' Co3 B7 B11 168.2(3)
B4' Co3 B7 B11 132.3(4)
P1B Co3 B7 B11 -70.0(3)
P1A Co3 B7 B11 -8.1(4)
C1' Co3 B7 B8 -162.5(4)
C1 Co3 B7 B8 -90.4(2)
C2' Co3 B7 B8 162.0(2)
C2 Co3 B7 B8 -125.1(3)
B4 Co3 B7 B8 -39.9(2)
B7' Co3 B7 B8 116.7(2)
B8' Co3 B7 B8 68.3(2)
B4' Co3 B7 B8 32.4(5)
P1B Co3 B7 B8 -169.8(2)
P1A Co3 B7 B8 -108.0(2)
C1' C2' B7' B12' -64.9(4)
B11' C2' B7' B12' 40.2(3)
B6' C2' B7' B12' 4.2(5)
P1B C2' B7' B12' 164.9(4)
Co3 C2' B7' B12' -113.4(3)
C1' C2' B7' B11' -105.1(4)
B6' C2' B7' B11' -36.0(4)
P1B C2' B7' B11' 124.7(4)
Co3 C2' B7' B11' -153.6(3)
C1' C2' B7' B8' -1.4(4)
B11' C2' B7' B8' 103.6(4)
B6' C2' B7' B8' 67.6(4)
P1B C2' B7' B8' -131.7(4)
Co3 C2' B7' B8' -49.9(2)
C1' C2' B7' Co3 48.5(3)
B11' C2' B7' Co3 153.6(3)
B6' C2' B7' Co3 117.5(3)
P1B C2' B7' Co3 -81.7(3)
C1' Co3 B7' C2' -35.1(2)
C1 Co3 B7' C2' 38.3(4)
C2 Co3 B7' C2' 73.3(2)
B8 Co3 B7' C2' 167.0(2)
B4 Co3 B7' C2' -156.8(4)
B7 Co3 B7' C2' 118.8(2)
B8' Co3 B7' C2' -125.1(3)
B4' Co3 B7' C2' -85.4(2)
P1B Co3 B7' C2' 36.9(2)
P1A Co3 B7' C2' -15.6(3)
C1' Co3 B7' B12' 57.3(3)
C1 Co3 B7' B12' 130.8(4)
C2' Co3 B7' B12' 92.4(3)
C2 Co3 B7' B12' 165.8(3)
B8 Co3 B7' B12' -100.5(3)
B4 Co3 B7' B12' -64.3(6)
B7 Co3 B7' B12' -148.7(3)
B8' Co3 B7' B12' -32.6(3)
B4' Co3 B7' B12' 7.0(3)
P1B Co3 B7' B12' 129.3(3)
P1A Co3 B7' B12' 76.8(3)
C1' Co3 B7' B11' -10.5(3)
C1 Co3 B7' B11' 62.9(5)
C2' Co3 B7' B11' 24.6(3)
C2 Co3 B7' B11' 97.9(3)
B8 Co3 B7' B11' -168.4(3)
B4 Co3 B7' B11' -132.2(4)
B7 Co3 B7' B11' 143.4(3)
B8' Co3 B7' B11' -100.5(4)
B4' Co3 B7' B11' -60.8(3)
P1B Co3 B7' B11' 61.5(3)
P1A Co3 B7' B11' 9.0(4)
C1' Co3 B7' B8' 89.9(2)
C1 Co3 B7' B8' 163.4(3)
C2' Co3 B7' B8' 125.1(3)
C2 Co3 B7' B8' -161.6(2)
B8 Co3 B7' B8' -67.9(2)
B4 Co3 B7' B8' -31.7(5)
B7 Co3 B7' B8' -116.1(2)
B4' Co3 B7' B8' 39.7(2)
P1B Co3 B7' B8' 162.0(3)
P1A Co3 B7' B8' 109.5(2)
C20 C19 B8 B7 -106.6(5)
C24 C19 B8 B7 73.5(5)
C20 C19 B8 B4 110.1(5)
C24 C19 B8 B4 -69.7(5)
C20 C19 B8 B12 -35.0(6)
C24 C19 B8 B12 145.2(4)
C20 C19 B8 B9 38.6(6)
C24 C19 B8 B9 -141.2(4)
C20 C19 B8 Co3 -178.4(3)
C24 C19 B8 Co3 1.7(4)
C2 B7 B8 C19 -147.3(4)
B12 B7 B8 C19 115.1(4)
B11 B7 B8 C19 152.4(4)
Co3 B7 B8 C19 -98.1(4)
C2 B7 B8 B4 1.0(4)
B12 B7 B8 B4 -96.5(3)
B11 B7 B8 B4 -59.2(4)
Co3 B7 B8 B4 50.2(2)
C2 B7 B8 B12 97.6(4)
B11 B7 B8 B12 37.3(3)
Co3 B7 B8 B12 146.8(3)
C2 B7 B8 B9 61.1(4)
B12 B7 B8 B9 -36.5(3)
B11 B7 B8 B9 0.8(4)
Co3 B7 B8 B9 110.3(3)
C2 B7 B8 Co3 -49.2(3)
B12 B7 B8 Co3 -146.8(3)
B11 B7 B8 Co3 -109.5(3)
C1 B4 B8 C19 146.0(4)
B9 B4 B8 C19 -114.9(4)
B5 B4 B8 C19 -152.9(4)
Co3 B4 B8 C19 97.8(4)
C1 B4 B8 B7 -2.2(4)
B9 B4 B8 B7 96.9(3)
B5 B4 B8 B7 58.9(4)
Co3 B4 B8 B7 -50.4(2)
C1 B4 B8 B12 -62.6(4)
B9 B4 B8 B12 36.6(3)
B5 B4 B8 B12 -1.4(4)
Co3 B4 B8 B12 -110.7(3)
C1 B4 B8 B9 -99.2(3)
B5 B4 B8 B9 -38.0(3)
Co3 B4 B8 B9 -147.3(3)
C1 B4 B8 Co3 48.2(2)
B9 B4 B8 Co3 147.3(3)
B5 B4 B8 Co3 109.3(3)
C1' Co3 B8 C19 -79.7(5)
C1 Co3 B8 C19 -156.2(3)
C2' Co3 B8 C19 70.3(5)
C2 Co3 B8 C19 155.6(3)
B4 Co3 B8 C19 -117.7(3)
B7' Co3 B8 C19 44.9(3)
B7 Co3 B8 C19 117.3(3)
B8' Co3 B8 C19 -1.7(3)
B4' Co3 B8 C19 -49.3(3)
P1B Co3 B8 C19 131.0(3)
P1A Co3 B8 C19 -132.6(2)
C1' Co3 B8 B7 163.0(3)
C1 Co3 B8 B7 86.5(2)
C2' Co3 B8 B7 -47.0(5)
C2 Co3 B8 B7 38.4(2)
B4 Co3 B8 B7 125.0(3)
B7' Co3 B8 B7 -72.4(2)
B8' Co3 B8 B7 -119.0(2)
B4' Co3 B8 B7 -166.6(2)
P1B Co3 B8 B7 13.7(3)
P1A Co3 B8 B7 110.1(2)
C1' Co3 B8 B4 38.0(4)
C1 Co3 B8 B4 -38.6(2)
C2' Co3 B8 B4 -172.0(4)
C2 Co3 B8 B4 -86.7(2)
B7' Co3 B8 B4 162.5(2)
B7 Co3 B8 B4 -125.0(3)
B8' Co3 B8 B4 115.9(2)
B4' Co3 B8 B4 68.3(2)
P1B Co3 B8 B4 -111.3(3)
P1A Co3 B8 B4 -14.9(2)
C1' Co3 B8 B12 132.3(4)
C1 Co3 B8 B12 55.8(3)
C2' Co3 B8 B12 -77.7(5)
C2 Co3 B8 B12 7.6(3)
B4 Co3 B8 B12 94.3(3)
B7' Co3 B8 B12 -103.1(3)
B7 Co3 B8 B12 -30.7(3)
B8' Co3 B8 B12 -149.7(3)
B4' Co3 B8 B12 162.7(3)
P1B Co3 B8 B12 -17.0(4)
P1A Co3 B8 B12 79.4(3)
C1' Co3 B8 B9 68.0(5)
C1 Co3 B8 B9 -8.5(3)
C2' Co3 B8 B9 -142.0(4)
C2 Co3 B8 B9 -56.7(3)
B4 Co3 B8 B9 30.0(3)
B7' Co3 B8 B9 -167.4(3)
B7 Co3 B8 B9 -95.0(3)
B8' Co3 B8 B9 146.0(3)
B4' Co3 B8 B9 98.4(3)
P1B Co3 B8 B9 -81.3(4)
P1A Co3 B8 B9 15.1(3)
C23 C24 B8' B4' -109.9(5)
C19 C24 B8' B4' 70.4(5)
C23 C24 B8' B7' 107.5(5)
C19 C24 B8' B7' -72.1(5)
C23 C24 B8' B12' 34.9(6)
C19 C24 B8' B12' -144.7(4)
C23 C24 B8' B9' -39.0(6)
C19 C24 B8' B9' 141.3(4)
C23 C24 B8' Co3 178.8(3)
C19 C24 B8' Co3 -0.9(4)
C1' B4' B8' C24 -145.3(4)
B9' B4' B8' C24 115.3(4)
B5' B4' B8' C24 153.8(4)
Co3 B4' B8' C24 -97.9(4)
C1' B4' B8' B7' 2.6(4)
B9' B4' B8' B7' -96.8(3)
B5' B4' B8' B7' -58.3(4)
Co3 B4' B8' B7' 50.0(2)
C1' B4' B8' B12' 63.0(4)
B9' B4' B8' B12' -36.4(3)
B5' B4' B8' B12' 2.1(4)
Co3 B4' B8' B12' 110.4(3)
C1' B4' B8' B9' 99.4(4)
B5' B4' B8' B9' 38.5(3)
Co3 B4' B8' B9' 146.8(3)
C1' B4' B8' Co3 -47.4(2)
B9' B4' B8' Co3 -146.8(3)
B5' B4' B8' Co3 -108.3(3)
C2' B7' B8' C24 146.6(4)
B12' B7' B8' C24 -116.0(4)
B11' B7' B8' C24 -152.9(4)
Co3 B7' B8' C24 97.3(4)
C2' B7' B8' B4' -0.8(4)
B12' B7' B8' B4' 96.5(3)
B11' B7' B8' B4' 59.6(4)
Co3 B7' B8' B4' -50.1(2)
C2' B7' B8' B12' -97.4(3)
B11' B7' B8' B12' -36.9(3)
Co3 B7' B8' B12' -146.7(3)
C2' B7' B8' B9' -60.8(4)
B12' B7' B8' B9' 36.6(3)
B11' B7' B8' B9' -0.3(4)
Co3 B7' B8' B9' -110.1(3)
C2' B7' B8' Co3 49.3(2)
B12' B7' B8' Co3 146.7(3)
B11' B7' B8' Co3 109.8(3)
C1' Co3 B8' C24 154.9(3)
C1 Co3 B8' C24 79.3(5)
C2' Co3 B8' C24 -156.4(3)
C2 Co3 B8' C24 -71.0(5)
B8 Co3 B8' C24 1.5(3)
B4 Co3 B8' C24 49.2(3)
B7' Co3 B8' C24 -118.1(4)
B7 Co3 B8' C24 -45.2(3)
B4' Co3 B8' C24 116.7(4)
P1B Co3 B8' C24 -138.7(3)
P1A Co3 B8' C24 131.1(2)
C1' Co3 B8' B4' 38.2(2)
C1 Co3 B8' B4' -37.4(5)
C2' Co3 B8' B4' 86.8(2)
C2 Co3 B8' B4' 172.3(4)
B8 Co3 B8' B4' -115.3(2)
B4 Co3 B8' B4' -67.6(3)
B7' Co3 B8' B4' 125.1(3)
B7 Co3 B8' B4' -162.0(2)
P1B Co3 B8' B4' 104.5(3)
P1A Co3 B8' B4' 14.3(3)
C1' Co3 B8' B7' -87.0(2)
C1 Co3 B8' B7' -162.6(3)
C2' Co3 B8' B7' -38.3(2)
C2 Co3 B8' B7' 47.1(5)
B8 Co3 B8' B7' 119.6(2)
B4 Co3 B8' B7' 167.3(2)
B7 Co3 B8' B7' 72.9(2)
B4' Co3 B8' B7' -125.1(3)
P1B Co3 B8' B7' -20.6(3)
P1A Co3 B8' B7' -110.8(2)
C1' Co3 B8' B12' -56.2(3)
C1 Co3 B8' B12' -131.8(4)
C2' Co3 B8' B12' -7.5(3)
C2 Co3 B8' B12' 77.9(5)
B8 Co3 B8' B12' 150.3(3)
B4 Co3 B8' B12' -161.9(3)
B7' Co3 B8' B12' 30.8(3)
B7 Co3 B8' B12' 103.6(3)
B4' Co3 B8' B12' -94.4(4)
P1B Co3 B8' B12' 10.1(4)
P1A Co3 B8' B12' -80.0(3)
C1' Co3 B8' B9' 7.7(3)
C1 Co3 B8' B9' -67.9(5)
C2' Co3 B8' B9' 56.4(3)
C2 Co3 B8' B9' 141.9(4)
B8 Co3 B8' B9' -145.7(3)
B4 Co3 B8' B9' -98.0(3)
B7' Co3 B8' B9' 94.7(3)
B7 Co3 B8' B9' 167.6(3)
B4' Co3 B8' B9' -30.4(3)
P1B Co3 B8' B9' 74.1(4)
P1A Co3 B8' B9' -16.1(4)
C1 B4 B9 B10 -3.2(4)
B5 B4 B9 B10 35.7(3)
B8 B4 B9 B10 -103.0(4)
Co3 B4 B9 B10 -69.9(4)
C1 B4 B9 B12 60.8(4)
B5 B4 B9 B12 99.7(4)
B8 B4 B9 B12 -39.0(3)
Co3 B4 B9 B12 -5.9(4)
C1 B4 B9 B5 -38.9(3)
B8 B4 B9 B5 -138.7(3)
Co3 B4 B9 B5 -105.6(3)
C1 B4 B9 B8 99.8(3)
B5 B4 B9 B8 138.7(3)
Co3 B4 B9 B8 33.1(3)
C1 B5 B9 B4 39.9(3)
B6 B5 B9 B4 102.5(4)
B10 B5 B9 B4 140.0(4)
C1 B5 B9 B10 -100.1(4)
B6 B5 B9 B10 -37.5(4)
B4 B5 B9 B10 -140.0(4)
C1 B5 B9 B12 -62.0(4)
B6 B5 B9 B12 0.7(5)
B10 B5 B9 B12 38.1(3)
B4 B5 B9 B12 -101.8(4)
C1 B5 B9 B8 2.4(4)
B6 B5 B9 B8 65.1(4)
B10 B5 B9 B8 102.6(4)
B4 B5 B9 B8 -37.4(3)
C19 B8 B9 B4 109.3(4)
B7 B8 B9 B4 -100.5(3)
B12 B8 B9 B4 -137.0(3)
Co3 B8 B9 B4 -32.2(3)
C19 B8 B9 B10 -150.2(4)
B7 B8 B9 B10 0.0(4)
B4 B8 B9 B10 100.5(4)
B12 B8 B9 B10 -36.5(3)
Co3 B8 B9 B10 68.2(4)
C19 B8 B9 B12 -113.7(4)
B7 B8 B9 B12 36.5(3)
B4 B8 B9 B12 137.0(3)
Co3 B8 B9 B12 104.7(3)
C19 B8 B9 B5 146.5(4)
B7 B8 B9 B5 -63.3(4)
B4 B8 B9 B5 37.1(3)
B12 B8 B9 B5 -99.8(4)
Co3 B8 B9 B5 4.9(4)
C1' B4' B9' B12' -60.9(4)
B5' B4' B9' B12' -99.5(4)
B8' B4' B9' B12' 38.9(3)
Co3 B4' B9' B12' 5.2(5)
C1' B4' B9' B10' 3.3(4)
B5' B4' B9' B10' -35.4(3)
B8' B4' B9' B10' 103.1(4)
Co3 B4' B9' B10' 69.3(4)
C1' B4' B9' B5' 38.7(3)
B8' B4' B9' B5' 138.4(3)
Co3 B4' B9' B5' 104.7(3)
C1' B4' B9' B8' -99.8(3)
B5' B4' B9' B8' -138.4(4)
Co3 B4' B9' B8' -33.8(3)
C1' B5' B9' B4' -39.7(3)
B6' B5' B9' B4' -102.9(4)
B10' B5' B9' B4' -140.1(4)
C1' B5' B9' B12' 62.4(4)
B6' B5' B9' B12' -0.9(5)
B10' B5' B9' B12' -38.1(3)
B4' B5' B9' B12' 102.0(4)
C1' B5' B9' B10' 100.5(4)
B6' B5' B9' B10' 37.2(4)
B4' B5' B9' B10' 140.1(4)
C1' B5' B9' B8' -2.1(5)
B6' B5' B9' B8' -65.3(5)
B10' B5' B9' B8' -102.6(4)
B4' B5' B9' B8' 37.6(3)
C24 B8' B9' B4' -108.1(4)
B7' B8' B9' B4' 100.4(3)
B12' B8' B9' B4' 137.2(3)
Co3 B8' B9' B4' 32.7(3)
C24 B8' B9' B12' 114.8(4)
B4' B8' B9' B12' -137.2(3)
B7' B8' B9' B12' -36.8(3)
Co3 B8' B9' B12' -104.5(3)
C24 B8' B9' B10' 151.8(4)
B4' B8' B9' B10' -100.1(4)
B7' B8' B9' B10' 0.3(4)
B12' B8' B9' B10' 37.0(3)
Co3 B8' B9' B10' -67.4(4)
C24 B8' B9' B5' -145.3(4)
B4' B8' B9' B5' -37.2(3)
B7' B8' B9' B5' 63.2(4)
B12' B8' B9' B5' 99.9(4)
Co3 B8' B9' B5' -4.5(5)
C1' B5' B10' B11' 3.1(5)
B6' B5' B10' B11' -37.9(3)
B4' B5' B10' B11' 66.1(4)
B9' B5' B10' B11' 101.3(4)
C1' B5' B10' B9' -98.2(4)
B6' B5' B10' B9' -139.2(4)
B4' B5' B10' B9' -35.2(3)
C1' B5' B10' B6' 40.9(3)
B4' B5' B10' B6' 104.0(4)
B9' B5' B10' B6' 139.2(4)
C1' B5' B10' B12' -60.4(4)
B6' B5' B10' B12' -101.4(4)
B4' B5' B10' B12' 2.6(5)
B9' B5' B10' B12' 37.8(3)
B4' B9' B10' B11' -64.6(5)
B12' B9' B10' B11' 37.1(3)
B5' B9' B10' B11' -100.3(4)
B8' B9' B10' B11' -0.1(5)
B4' B9' B10' B5' 35.7(3)
B12' B9' B10' B5' 137.4(4)
B8' B9' B10' B5' 100.2(4)
B4' B9' B10' B6' -0.8(5)
B12' B9' B10' B6' 100.9(4)
B5' B9' B10' B6' -36.5(3)
B8' B9' B10' B6' 63.7(5)
B4' B9' B10' B12' -101.7(4)
B5' B9' B10' B12' -137.4(4)
B8' B9' B10' B12' -37.2(3)
C2' B6' B10' B11' 39.2(3)
C1' B6' B10' B11' 98.3(4)
B5' B6' B10' B11' 137.5(4)
C2' B6' B10' B5' -98.3(4)
C1' B6' B10' B5' -39.3(3)
B11' B6' B10' B5' -137.5(4)
C2' B6' B10' B9' -61.1(4)
C1' B6' B10' B9' -2.0(5)
B5' B6' B10' B9' 37.2(3)
B11' B6' B10' B9' -100.3(4)
C2' B6' B10' B12' 2.0(5)
C1' B6' B10' B12' 61.0(4)
B5' B6' B10' B12' 100.3(4)
B11' B6' B10' B12' -37.2(3)
C1 B5 B10 B11 -3.3(4)
B6 B5 B10 B11 37.3(3)
B4 B5 B10 B11 -66.3(4)
B9 B5 B10 B11 -101.6(4)
C1 B5 B10 B9 98.4(4)
B6 B5 B10 B9 138.9(4)
B4 B5 B10 B9 35.3(3)
C1 B5 B10 B12 60.1(5)
B6 B5 B10 B12 100.6(4)
B4 B5 B10 B12 -3.0(5)
B9 B5 B10 B12 -38.3(3)
C1 B5 B10 B6 -40.6(3)
B4 B5 B10 B6 -103.6(4)
B9 B5 B10 B6 -138.9(4)
B4 B9 B10 B11 63.8(4)
B12 B9 B10 B11 -37.5(3)
B5 B9 B10 B11 99.7(4)
B8 B9 B10 B11 -0.8(5)
B4 B9 B10 B5 -35.9(3)
B12 B9 B10 B5 -137.3(4)
B8 B9 B10 B5 -100.5(4)
B4 B9 B10 B12 101.3(4)
B5 B9 B10 B12 137.3(4)
B8 B9 B10 B12 36.7(3)
B4 B9 B10 B6 0.4(5)
B12 B9 B10 B6 -100.9(4)
B5 B9 B10 B6 36.4(3)
B8 B9 B10 B6 -64.1(4)
C1 B6 B10 B11 -98.0(4)
C2 B6 B10 B11 -39.1(3)
B5 B6 B10 B11 -137.9(4)
C1 B6 B10 B5 39.9(3)
C2 B6 B10 B5 98.8(3)
B11 B6 B10 B5 137.9(4)
C1 B6 B10 B9 2.5(5)
C2 B6 B10 B9 61.4(4)
B5 B6 B10 B9 -37.4(3)
B11 B6 B10 B9 100.5(4)
C1 B6 B10 B12 -61.1(4)
C2 B6 B10 B12 -2.2(4)
B5 B6 B10 B12 -101.0(4)
B11 B6 B10 B12 36.8(3)
C1' C2' B11' B10' 1.7(4)
B7' C2' B11' B10' -102.9(4)
B6' C2' B11' B10' 41.1(3)
P1B C2' B11' B10' 155.1(4)
Co3 C2' B11' B10' -72.7(4)
C1' C2' B11' B12' 64.6(4)
B7' C2' B11' B12' -40.0(3)
B6' C2' B11' B12' 104.0(4)
P1B C2' B11' B12' -142.0(4)
Co3 C2' B11' B12' -9.8(5)
C1' C2' B11' B6' -39.4(3)
B7' C2' B11' B6' -144.0(4)
P1B C2' B11' B6' 114.0(5)
Co3 C2' B11' B6' -113.8(4)
C1' C2' B11' B7' 104.6(3)
B6' C2' B11' B7' 144.0(4)
P1B C2' B11' B7' -102.0(5)
Co3 C2' B11' B7' 30.2(3)
B5' B10' B11' C2' -2.9(5)
B9' B10' B11' C2' 61.5(4)
B6' B10' B11' C2' -40.4(3)
B12' B10' B11' C2' 98.3(4)
B5' B10' B11' B12' -101.2(4)
B9' B10' B11' B12' -36.8(3)
B6' B10' B11' B12' -138.7(4)
B5' B10' B11' B6' 37.5(3)
B9' B10' B11' B6' 101.9(4)
B12' B10' B11' B6' 138.7(4)
B5' B10' B11' B7' -64.5(4)
B9' B10' B11' B7' -0.1(5)
B6' B10' B11' B7' -102.0(4)
B12' B10' B11' B7' 36.7(3)
C1' B6' B11' C2' 35.1(3)
B5' B6' B11' C2' 95.5(4)
B10' B6' B11' C2' 133.1(4)
C2' B6' B11' B10' -133.1(4)
C1' B6' B11' B10' -98.0(4)
B5' B6' B11' B10' -37.6(4)
C2' B6' B11' B12' -95.5(4)
C1' B6' B11' B12' -60.4(4)
B5' B6' B11' B12' 0.0(5)
B10' B6' B11' B12' 37.5(3)
C2' B6' B11' B7' -32.1(3)
C1' B6' B11' B7' 3.0(5)
B5' B6' B11' B7' 63.4(4)
B10' B6' B11' B7' 100.9(4)
B12' B7' B11' C2' -133.7(4)
B8' B7' B11' C2' -96.3(3)
Co3 B7' B11' C2' -26.2(3)
C2' B7' B11' B10' 96.6(4)
B12' B7' B11' B10' -37.1(3)
B8' B7' B11' B10' 0.3(5)
Co3 B7' B11' B10' 70.4(4)
C2' B7' B11' B12' 133.7(4)
B8' B7' B11' B12' 37.4(3)
Co3 B7' B11' B12' 107.5(3)
C2' B7' B11' B6' 32.2(3)
B12' B7' B11' B6' -101.5(4)
B8' B7' B11' B6' -64.1(4)
Co3 B7' B11' B6' 6.0(5)
C1 C2 B11 B10 -3.0(4)
B7 C2 B11 B10 102.6(4)
B6 C2 B11 B10 -41.3(3)
Co3 C2 B11 B10 71.7(4)
P1B C2 B11 B10 -165.5(4)
C1 C2 B11 B6 38.2(3)
B7 C2 B11 B6 143.8(3)
Co3 C2 B11 B6 113.0(4)
P1B C2 B11 B6 -124.2(5)
C1 C2 B11 B12 -66.0(4)
B7 C2 B11 B12 39.6(3)
B6 C2 B11 B12 -104.2(4)
Co3 C2 B11 B12 8.8(5)
P1B C2 B11 B12 131.6(5)
C1 C2 B11 B7 -105.6(3)
B6 C2 B11 B7 -143.8(3)
Co3 C2 B11 B7 -30.8(3)
P1B C2 B11 B7 92.0(5)
B5 B10 B11 C2 3.8(5)
B9 B10 B11 C2 -60.7(4)
B12 B10 B11 C2 -98.2(4)
B6 B10 B11 C2 40.7(3)
B5 B10 B11 B6 -36.9(3)
B9 B10 B11 B6 -101.4(4)
B12 B10 B11 B6 -138.9(4)
B5 B10 B11 B12 102.0(4)
B9 B10 B11 B12 37.5(3)
B6 B10 B11 B12 138.9(4)
B5 B10 B11 B7 65.8(4)
B9 B10 B11 B7 1.3(5)
B12 B10 B11 B7 -36.2(3)
B6 B10 B11 B7 102.7(4)
C1 B6 B11 C2 -34.5(3)
B5 B6 B11 C2 -96.0(4)
B10 B6 B11 C2 -133.4(3)
C1 B6 B11 B10 98.9(4)
C2 B6 B11 B10 133.4(3)
B5 B6 B11 B10 37.4(3)
C1 B6 B11 B12 61.6(4)
C2 B6 B11 B12 96.1(4)
B5 B6 B11 B12 0.1(5)
B10 B6 B11 B12 -37.3(3)
C1 B6 B11 B7 -1.9(5)
C2 B6 B11 B7 32.5(3)
B5 B6 B11 B7 -63.5(5)
B10 B6 B11 B7 -100.9(4)
B12 B7 B11 C2 134.3(3)
B8 B7 B11 C2 96.3(3)
Co3 B7 B11 C2 26.8(3)
C2 B7 B11 B10 -97.6(4)
B12 B7 B11 B10 36.6(3)
B8 B7 B11 B10 -1.4(5)
Co3 B7 B11 B10 -70.9(4)
C2 B7 B11 B6 -32.8(3)
B12 B7 B11 B6 101.5(4)
B8 B7 B11 B6 63.5(4)
Co3 B7 B11 B6 -6.0(5)
C2 B7 B11 B12 -134.3(3)
B8 B7 B11 B12 -38.0(3)
Co3 B7 B11 B12 -107.5(3)
B4' B9' B12' B7' 0.2(5)
B10' B9' B12' B7' -100.5(4)
B5' B9' B12' B7' -63.0(4)
B8' B9' B12' B7' 38.9(3)
B4' B9' B12' B11' 64.1(4)
B10' B9' B12' B11' -36.6(3)
B5' B9' B12' B11' 0.9(5)
B8' B9' B12' B11' 102.8(4)
B4' B9' B12' B10' 100.7(4)
B5' B9' B12' B10' 37.4(3)
B8' B9' B12' B10' 139.4(4)
B4' B9' B12' B8' -38.7(3)
B10' B9' B12' B8' -139.4(4)
B5' B9' B12' B8' -102.0(4)
C2' B7' B12' B9' 61.2(4)
B11' B7' B12' B9' 100.1(4)
B8' B7' B12' B9' -39.2(3)
Co3 B7' B12' B9' -5.5(4)
C2' B7' B12' B11' -38.9(3)
B8' B7' B12' B11' -139.2(4)
Co3 B7' B12' B11' -105.6(3)
C2' B7' B12' B10' -2.5(4)
B11' B7' B12' B10' 36.4(3)
B8' B7' B12' B10' -102.8(4)
Co3 B7' B12' B10' -69.1(4)
C2' B7' B12' B8' 100.4(3)
B11' B7' B12' B8' 139.2(4)
Co3 B7' B12' B8' 33.7(3)
C2' B11' B12' B9' -62.2(4)
B10' B11' B12' B9' 37.0(3)
B6' B11' B12' B9' -0.5(5)
B7' B11' B12' B9' -101.9(4)
C2' B11' B12' B7' 39.7(3)
B10' B11' B12' B7' 138.9(4)
B6' B11' B12' B7' 101.4(4)
C2' B11' B12' B10' -99.2(4)
B6' B11' B12' B10' -37.5(4)
B7' B11' B12' B10' -138.9(4)
C2' B11' B12' B8' 2.6(5)
B10' B11' B12' B8' 101.8(4)
B6' B11' B12' B8' 64.3(4)
B7' B11' B12' B8' -37.1(3)
B11' B10' B12' B9' -138.6(4)
B5' B10' B12' B9' -38.5(3)
B6' B10' B12' B9' -101.3(4)
B11' B10' B12' B7' -36.9(3)
B5' B10' B12' B7' 63.1(5)
B9' B10' B12' B7' 101.7(4)
B6' B10' B12' B7' 0.3(5)
B5' B10' B12' B11' 100.0(4)
B9' B10' B12' B11' 138.6(4)
B6' B10' B12' B11' 37.2(3)
B11' B10' B12' B8' -101.4(4)
B5' B10' B12' B8' -1.3(5)
B9' B10' B12' B8' 37.2(3)
B6' B10' B12' B8' -64.1(5)
C24 B8' B12' B9' -113.4(5)
B4' B8' B12' B9' 36.3(3)
B7' B8' B12' B9' 136.9(3)
Co3 B8' B12' B9' 104.1(3)
C24 B8' B12' B7' 109.7(4)
B4' B8' B12' B7' -100.6(3)
B9' B8' B12' B7' -136.9(3)
Co3 B8' B12' B7' -32.8(3)
C24 B8' B12' B11' 146.7(4)
B4' B8' B12' B11' -63.6(4)
B7' B8' B12' B11' 37.0(3)
B9' B8' B12' B11' -99.9(4)
Co3 B8' B12' B11' 4.2(4)
C24 B8' B12' B10' -150.2(4)
B4' B8' B12' B10' -0.5(4)
B7' B8' B12' B10' 100.2(4)
B9' B8' B12' B10' -36.7(3)
Co3 B8' B12' B10' 67.4(4)
C2 B7 B12 B11 38.4(3)
B8 B7 B12 B11 138.5(3)
Co3 B7 B12 B11 105.0(3)
C2 B7 B12 B9 -61.2(4)
B11 B7 B12 B9 -99.6(4)
B8 B7 B12 B9 38.9(3)
Co3 B7 B12 B9 5.4(4)
C2 B7 B12 B10 2.1(4)
B11 B7 B12 B10 -36.3(3)
B8 B7 B12 B10 102.2(4)
Co3 B7 B12 B10 68.8(4)
C2 B7 B12 B8 -100.1(3)
B11 B7 B12 B8 -138.5(3)
Co3 B7 B12 B8 -33.5(3)
C2 B11 B12 B7 -39.4(3)
B10 B11 B12 B7 -139.5(4)
B6 B11 B12 B7 -102.0(4)
C2 B11 B12 B9 62.9(4)
B10 B11 B12 B9 -37.1(3)
B6 B11 B12 B9 0.3(5)
B7 B11 B12 B9 102.3(4)
C2 B11 B12 B10 100.1(4)
B6 B11 B12 B10 37.5(4)
B7 B11 B12 B10 139.5(4)
C2 B11 B12 B8 -1.7(5)
B10 B11 B12 B8 -101.8(4)
B6 B11 B12 B8 -64.3(5)
B7 B11 B12 B8 37.7(3)
B4 B9 B12 B7 0.2(5)
B10 B9 B12 B7 101.3(4)
B5 B9 B12 B7 63.6(4)
B8 B9 B12 B7 -38.6(3)
B4 B9 B12 B11 -64.0(4)
B10 B9 B12 B11 37.1(4)
B5 B9 B12 B11 -0.6(5)
B8 B9 B12 B11 -102.9(4)
B4 B9 B12 B10 -101.1(4)
B5 B9 B12 B10 -37.7(3)
B8 B9 B12 B10 -140.0(4)
B4 B9 B12 B8 38.9(3)
B10 B9 B12 B8 140.0(4)
B5 B9 B12 B8 102.3(4)
B11 B10 B12 B7 36.8(3)
B5 B10 B12 B7 -62.4(5)
B9 B10 B12 B7 -101.2(4)
B6 B10 B12 B7 0.1(5)
B5 B10 B12 B11 -99.2(4)
B9 B10 B12 B11 -138.0(4)
B6 B10 B12 B11 -36.7(3)
B11 B10 B12 B9 138.0(4)
B5 B10 B12 B9 38.8(4)
B6 B10 B12 B9 101.3(4)
B11 B10 B12 B8 101.3(4)
B5 B10 B12 B8 2.2(5)
B9 B10 B12 B8 -36.7(3)
B6 B10 B12 B8 64.6(4)
C19 B8 B12 B7 -109.0(4)
B4 B8 B12 B7 100.7(3)
B9 B8 B12 B7 137.2(3)
Co3 B8 B12 B7 32.9(3)
C19 B8 B12 B11 -146.8(4)
B7 B8 B12 B11 -37.8(3)
B4 B8 B12 B11 63.0(4)
B9 B8 B12 B11 99.5(4)
Co3 B8 B12 B11 -4.8(4)
C19 B8 B12 B9 113.7(4)
B7 B8 B12 B9 -137.2(3)
B4 B8 B12 B9 -36.5(3)
Co3 B8 B12 B9 -104.3(3)
C19 B8 B12 B10 149.8(4)
B7 B8 B12 B10 -101.2(4)
B4 B8 B12 B10 -0.4(4)
B9 B8 B12 B10 36.1(3)
Co3 B8 B12 B10 -68.2(4)
C2 C1 P1A C13A 43.6(3)
B5 C1 P1A C13A -118.3(4)
B6 C1 P1A C13A -34.2(4)
B4 C1 P1A C13A 172.4(3)
Co3 C1 P1A C13A 106.49(19)
C2 C1 P1A C1' -59.5(3)
B5 C1 P1A C1' 138.6(3)
B6 C1 P1A C1' -137.3(4)
B4 C1 P1A C1' 69.3(3)
Co3 C1 P1A C1' 3.43(17)
C2 C1 P1A Co3 -62.9(2)
B5 C1 P1A Co3 135.2(4)
B6 C1 P1A Co3 -140.7(4)
B4 C1 P1A Co3 65.9(2)
C2' C1' P1A C13A -50.7(3)
B5' C1' P1A C13A 109.3(4)
B6' C1' P1A C13A 24.0(4)
B4' C1' P1A C13A -179.9(3)
Co3 C1' P1A C13A -113.64(19)
C2' C1' P1A C1 59.5(3)
B5' C1' P1A C1 -140.5(4)
B6' C1' P1A C1 134.2(4)
B4' C1' P1A C1 -69.7(3)
Co3 C1' P1A C1 -3.46(17)
C2' C1' P1A Co3 62.9(3)
B5' C1' P1A Co3 -137.0(4)
B6' C1' P1A Co3 137.6(4)
B4' C1' P1A Co3 -66.2(2)
C1' Co3 P1A C13A 81.8(2)
C1 Co3 P1A C13A -93.4(2)
C2' Co3 P1A C13A 41.0(2)
C2 Co3 P1A C13A -53.6(2)
B8 Co3 P1A C13A -130.0(2)
B4 Co3 P1A C13A -142.1(2)
B7' Co3 P1A C13A 53.0(2)
B7 Co3 P1A C13A -66.7(2)
B8' Co3 P1A C13A 117.5(2)
B4' Co3 P1A C13A 129.0(2)
P1B Co3 P1A C13A -0.1(2)
C1' Co3 P1A C1 175.2(2)
C2' Co3 P1A C1 134.4(2)
C2 Co3 P1A C1 39.8(2)
B8 Co3 P1A C1 -36.5(2)
B4 Co3 P1A C1 -48.7(2)
B7' Co3 P1A C1 146.4(2)
B7 Co3 P1A C1 26.7(2)
B8' Co3 P1A C1 -149.1(2)
B4' Co3 P1A C1 -137.5(2)
P1B Co3 P1A C1 93.3(2)
C1 Co3 P1A C1' -175.2(2)
C2' Co3 P1A C1' -40.8(2)
C2 Co3 P1A C1' -135.4(2)
B8 Co3 P1A C1' 148.2(2)
B4 Co3 P1A C1' 136.1(2)
B7' Co3 P1A C1' -28.8(2)
B7 Co3 P1A C1' -148.5(2)
B8' Co3 P1A C1' 35.7(2)
B4' Co3 P1A C1' 47.2(2)
P1B Co3 P1A C1' -81.9(2)
C1 P1A C13A C14A 12.4(5)
C1' P1A C13A C14A 109.2(4)
Co3 P1A C13A C14A 62.5(5)
C1 P1A C13A C18A -172.0(3)
C1' P1A C13A C18A -75.2(4)
Co3 P1A C13A C18A -121.9(3)
C18A C13A C14A C15A 2.1(7)
P1A C13A C14A C15A 177.5(4)
C13A C14A C15A C16A 2.3(9)
C14A C15A C16A C17A -4.8(9)
C15A C16A C17A C18A 2.9(9)
C16A C17A C18A C13A 1.5(9)
C14A C13A C18A C17A -4.0(7)
P1A C13A C18A C17A -180.0(4)
C1' C2' P1B C13B 48.1(7)
B11' C2' P1B C13B -105.4(7)
B7' C2' P1B C13B 178.4(6)
B6' C2' P1B C13B -22.5(7)
Co3 C2' P1B C13B 112.0(6)
C1' C2' P1B C2 -64.2(4)
B11' C2' P1B C2 142.4(4)
B7' C2' P1B C2 66.2(4)
B6' C2' P1B C2 -134.8(4)
Co3 C2' P1B C2 -0.2(3)
C1' C2' P1B Co3 -63.9(2)
B11' C2' P1B Co3 142.6(5)
B7' C2' P1B Co3 66.4(3)
B6' C2' P1B Co3 -134.5(4)
C1 C2 P1B C2' 61.6(4)
B11 C2 P1B C2' -135.4(5)
B7 C2 P1B C2' -61.7(4)
B6 C2 P1B C2' 127.9(4)
Co3 C2 P1B C2' 0.2(3)
C1 C2 P1B C13B -52.4(6)
B11 C2 P1B C13B 110.6(7)
B7 C2 P1B C13B -175.7(5)
B6 C2 P1B C13B 13.9(7)
Co3 C2 P1B C13B -113.8(5)
C1 C2 P1B Co3 61.4(2)
B11 C2 P1B Co3 -135.6(5)
B7 C2 P1B Co3 -62.0(2)
B6 C2 P1B Co3 127.6(4)
C1' Co3 P1B C2' 46.6(3)
C1 Co3 P1B C2' 135.9(3)
C2 Co3 P1B C2' -179.7(4)
B8 Co3 P1B C2' -147.7(3)
B4 Co3 P1B C2' 142.2(3)
B7' Co3 P1B C2' -44.8(3)
B7 Co3 P1B C2' -136.9(3)
B8' Co3 P1B C2' -28.1(3)
B4' Co3 P1B C2' 32.7(3)
P1A Co3 P1B C2' 92.7(3)
C1' Co3 P1B C13B -45.3(6)
C1 Co3 P1B C13B 44.0(6)
C2' Co3 P1B C13B -91.9(7)
C2 Co3 P1B C13B 88.5(7)
B8 Co3 P1B C13B 120.5(6)
B4 Co3 P1B C13B 50.3(7)
B7' Co3 P1B C13B -136.6(7)
B7 Co3 P1B C13B 131.3(7)
B8' Co3 P1B C13B -119.9(6)
B4' Co3 P1B C13B -59.1(7)
P1A Co3 P1B C13B 0.9(6)
C1' Co3 P1B C2 -133.8(2)
C1 Co3 P1B C2 -44.4(2)
C2' Co3 P1B C2 179.7(4)
B8 Co3 P1B C2 32.0(3)
B4 Co3 P1B C2 -38.1(3)
B7' Co3 P1B C2 134.9(2)
B7 Co3 P1B C2 42.8(2)
B8' Co3 P1B C2 151.6(2)
B4' Co3 P1B C2 -147.6(2)
P1A Co3 P1B C2 -87.60(19)
C2' P1B C13B C14B -173.7(5)
C2 P1B C13B C14B -71.2(6)
Co3 P1B C13B C14B -121.7(6)
C2' P1B C13B C18B 15.2(9)
C2 P1B C13B C18B 117.7(8)
Co3 P1B C13B C18B 67.2(9)
C18B C13B C14B C15B 0
P1B C13B C14B C15B -171.9(8)
C13B C14B C15B C16B 0
C14B C15B C16B C17B 0
C15B C16B C17B C18B 0
C16B C17B C18B C13B 0
C14B C13B C18B C17B 0
P1B C13B C18B C17B 170.4(9)
